data_4305737
loop_
_publ_author_name
'Wenlong Liu'
'Kyungjin Lee'
'Mira Park'
'Rohith P. John'
'Dohyun Moon'
'Yang Zou'
'Xinfang Liu'
'Hyeong-Cheol Ri'
'Ghyung Hwa Kim'
'Myoung Soo Lah'

_publ_section_title
;
Novel 48-Membered Hexadecanuclear and 60-Membered Icosanuclear Manganese
Metallamacrocycles
;
_journal_name_full 'Inorganic Chemistry'
_journal_page_first 8807
_journal_page_last 8812
_journal_paper_doi 10.1021/ic800708z
_journal_volume 47
_journal_year 2008
_chemical_formula_sum 'C350.5 H299.5 Mn16 N33.5 O64'
_chemical_formula_weight 6883.78
_chemical_name_systematic
; 
 ? 
;
_space_group_IT_number 2
_symmetry_cell_setting triclinic
_symmetry_space_group_name_Hall '-P 1'
_symmetry_space_group_name_H-M 'P -1'
_atom_sites_solution_hydrogens geom
_atom_sites_solution_primary direct
_atom_sites_solution_secondary difmap
_audit_creation_method SHELXL-97
_cell_angle_alpha 92.10(3)
_cell_angle_beta 94.25(3)
_cell_angle_gamma 108.33(3)
_cell_formula_units_Z 2
_cell_length_a 26.669(5)
_cell_length_b 28.258(6)
_cell_length_c 30.076(6)
_cell_measurement_reflns_used 55652
_cell_measurement_temperature 100(2)
_cell_measurement_theta_max 22.95
_cell_measurement_theta_min 0.97
_cell_volume 21413(8)
_computing_cell_refinement HKL2000
_computing_data_collection 'PAL ADSC Quantum-210 ADX Program'
_computing_data_reduction HKL2000
_computing_molecular_graphics ORTEP3
_computing_publication_material WinGX
_computing_structure_refinement 'Bruker SHELXTL'
_computing_structure_solution 'Bruker SHELXTL'
_diffrn_ambient_temperature 100(2)
_diffrn_measured_fraction_theta_full 0.897
_diffrn_measured_fraction_theta_max 0.897
_diffrn_measurement_device_type 'CCD area detector'
_diffrn_measurement_method 'phi scans'
_diffrn_radiation_monochromator 'Pt coated Si double crystal monoch'
_diffrn_radiation_source 'Fixed gap multiple wiggler beamline'
_diffrn_radiation_type Synchrotron
_diffrn_radiation_wavelength 0.70000
_diffrn_reflns_av_R_equivalents 0.0000
_diffrn_reflns_av_sigmaI/netI 0.0700
_diffrn_reflns_limit_h_max 27
_diffrn_reflns_limit_h_min 0
_diffrn_reflns_limit_k_max 29
_diffrn_reflns_limit_k_min -31
_diffrn_reflns_limit_l_max 33
_diffrn_reflns_limit_l_min -33
_diffrn_reflns_number 55652
_diffrn_reflns_theta_full 22.95
_diffrn_reflns_theta_max 22.95
_diffrn_reflns_theta_min 0.97
_exptl_absorpt_coefficient_mu 0.516
_exptl_absorpt_correction_T_max 0.9266
_exptl_absorpt_correction_T_min 0.8605
_exptl_absorpt_correction_type empirical
_exptl_absorpt_process_details HKL2000-Scalepack
_exptl_crystal_colour 'Dark brown'
_exptl_crystal_density_diffrn 1.068
_exptl_crystal_density_method 'not measured'
_exptl_crystal_description Block
_exptl_crystal_F_000 7098
_exptl_crystal_size_max 0.30
_exptl_crystal_size_mid 0.15
_exptl_crystal_size_min 0.15
_refine_diff_density_max 1.132
_refine_diff_density_min -0.535
_refine_diff_density_rms 0.073
_refine_ls_extinction_method none
_refine_ls_goodness_of_fit_ref 0.944
_refine_ls_hydrogen_treatment constr
_refine_ls_matrix_type fullcycle
_refine_ls_number_parameters 4164
_refine_ls_number_reflns 55652
_refine_ls_number_restraints 39
_refine_ls_restrained_S_all 0.949
_refine_ls_R_factor_all 0.1157
_refine_ls_R_factor_gt 0.0723
_refine_ls_shift/su_max 0.001
_refine_ls_shift/su_mean 0.000
_refine_ls_structure_factor_coef Fsqd
_refine_ls_weighting_details 'calc w=1/[\s^2^(Fo^2^)+(0.1497P)^2^+0.0000P] where P=(Fo^2^+2Fc^2^)/3'
_refine_ls_weighting_scheme calc
_refine_ls_wR_factor_gt 0.2018
_refine_ls_wR_factor_ref 0.2258
_reflns_number_gt 30724
_reflns_number_total 55652
_reflns_threshold_expression >2sigma(I)
_cod_data_source_file ic800708z_si_001_1.cif
_cod_data_source_block complex1
_cod_depositor_comments
;
The following automatic conversions were performed:
'_symmetry_cell_setting' value 'Triclinic' changed to 'triclinic'
according to '/home/saulius/struct/CIF-dictionaries/cif_core.dic'
dictionary named 'cif_core.dic' version 2.4.1 from 2010-06-29.

Automatic conversion script
Id: cif_fix_enum 1527 2010-12-29 10:47:43Z saulius 
;
_cod_original_cell_volume 21414(7)
_cod_original_formula_sum 'C350.50 H299.50 Mn16 N33.50 O64'
_cod_database_code 4305737

loop_
_symmetry_equiv_pos_as_xyz
'x, y, z'
'-x, -y, -z'

loop_
_atom_site_label
_atom_site_type_symbol
_atom_site_fract_x
_atom_site_fract_y
_atom_site_fract_z
_atom_site_U_iso_or_equiv
_atom_site_adp_type
_atom_site_occupancy
_atom_site_symmetry_multiplicity
_atom_site_calc_flag
_atom_site_refinement_flags
_atom_site_disorder_assembly
_atom_site_disorder_group
Mn1A Mn 0.29102(4) 0.31340(3) 0.06303(3) 0.067 Uani 1 1 d . A .
O1A O 0.29963(15) 0.37694(14) 0.04140(13) 0.072 Uani 1 1 d . . .
O2A O 0.41926(16) 0.32824(14) -0.01159(14) 0.075 Uani 1 1 d . A .
O3A O 0.29041(15) 0.24767(14) 0.07784(12) 0.065 Uani 1 1 d . A .
O4A O 0.22933(17) 0.28099(16) 0.00594(14) 0.084 Uani 1 1 d D . .
N1A N 0.34973(17) 0.30823(16) 0.03176(16) 0.064 Uani 1 1 d . . .
N2A N 0.35963(18) 0.26191(16) 0.03450(16) 0.066 Uani 1 1 d . A .
C1A C 0.3418(2) 0.4072(2) 0.0244(2) 0.068 Uani 1 1 d . A .
C2A C 0.3825(2) 0.3927(2) 0.0081(2) 0.073 Uani 1 1 d . . .
C3A C 0.4248(3) 0.4279(2) -0.0093(2) 0.084 Uani 1 1 d . A .
H3A H 0.4524 0.4177 -0.0204 0.101 Uiso 1 1 calc R . .
C4A C 0.4269(3) 0.4772(2) -0.0105(3) 0.089 Uani 1 1 d . . .
H4A H 0.4563 0.5007 -0.0219 0.106 Uiso 1 1 calc R A .
C5A C 0.3883(3) 0.4921(3) 0.0042(3) 0.096 Uani 1 1 d . A .
H5A H 0.3898 0.5260 0.0023 0.115 Uiso 1 1 calc R . .
C6A C 0.3451(3) 0.4585(2) 0.0226(2) 0.079 Uani 1 1 d . . .
H6A H 0.3183 0.4700 0.0338 0.094 Uiso 1 1 calc R A .
C7A C 0.3838(2) 0.3407(2) 0.0091(2) 0.070 Uani 1 1 d . A .
C8A C 0.3287(2) 0.2349(2) 0.06076(18) 0.062 Uani 1 1 d . . .
C9A C 0.3365(2) 0.1871(2) 0.07299(18) 0.058 Uani 1 1 d . A .
C10A C 0.2949(3) 0.1441(3) 0.0739(3) 0.105 Uani 1 1 d . . .
H10A H 0.2595 0.1444 0.0683 0.127 Uiso 1 1 calc R A .
C11A C 0.3048(4) 0.0990(3) 0.0831(3) 0.125 Uani 1 1 d . A .
H11A H 0.2764 0.0684 0.0793 0.151 Uiso 1 1 calc R . .
C12A C 0.3555(3) 0.0986(2) 0.0976(2) 0.075 Uani 1 1 d . . .
C13A C 0.3946(3) 0.1426(3) 0.0999(2) 0.092 Uani 1 1 d . A .
H13A H 0.4298 0.1441 0.1098 0.110 Uiso 1 1 calc R . .
C14A C 0.3842(3) 0.1872(2) 0.0875(2) 0.086 Uani 1 1 d . . .
H14A H 0.4126 0.2178 0.0898 0.104 Uiso 1 1 calc R A .
C15A C 0.3639(3) 0.0524(2) 0.1126(2) 0.087 Uani 1 1 d . A .
C16A C 0.3254(4) 0.0163(3) 0.1297(3) 0.120 Uani 1 1 d . . .
H16A H 0.2913 0.0198 0.1312 0.144 Uiso 1 1 calc R A .
C17A C 0.3352(5) -0.0265(3) 0.1455(3) 0.147 Uani 1 1 d . A .
H17A H 0.3073 -0.0508 0.1579 0.176 Uiso 1 1 calc R . .
C18A C 0.3809(5) -0.0344(4) 0.1438(4) 0.165 Uani 1 1 d . . .
H18A H 0.3883 -0.0614 0.1577 0.198 Uiso 1 1 calc R A .
C19A C 0.4162(5) -0.0022(4) 0.1214(5) 0.202 Uani 1 1 d . A .
H19A H 0.4472 -0.0094 0.1145 0.242 Uiso 1 1 calc R . .
C20A C 0.4086(5) 0.0430(4) 0.1076(4) 0.169 Uani 1 1 d . . .
H20A H 0.4362 0.0668 0.0945 0.203 Uiso 1 1 calc R A .
N3A N 0.1798(3) 0.2893(3) -0.0544(3) 0.131 Uiso 0.52 1 d PD A 1
C21A C 0.2295(4) 0.2954(4) -0.0301(4) 0.065 Uiso 0.52 1 d PD A 1
C22A C 0.1298(4) 0.2960(5) -0.0499(4) 0.184 Uiso 0.52 1 d PD A 1
C23A C 0.1665(6) 0.2417(5) -0.0798(5) 0.102 Uiso 0.52 1 d PD A 1
N32 N 0.1798(3) 0.2893(3) -0.0544(3) 0.131 Uiso 0.48 1 d PD A 2
C212 C 0.2006(6) 0.2966(6) -0.0096(4) 0.091 Uiso 0.48 1 d PD A 2
C222 C 0.1298(4) 0.2960(5) -0.0499(4) 0.184 Uiso 0.48 1 d PD A 2
C232 C 0.1969(6) 0.3067(6) -0.1021(4) 0.099 Uiso 0.48 1 d PD A 2
Mn1B Mn 0.41106(4) 0.25622(3) -0.02032(3) 0.071 Uani 1 1 d . . .
O1B O 0.47132(15) 0.25796(15) 0.01508(15) 0.077 Uani 1 1 d . A .
O2B O 0.40240(15) 0.10726(15) -0.03574(13) 0.071 Uani 1 1 d . A .
O3B O 0.34879(15) 0.24381(14) -0.06090(13) 0.070 Uani 1 1 d . A .
O4B O 0.45594(19) 0.27525(19) -0.08020(17) 0.107 Uani 1 1 d . A .
N1B N 0.39135(18) 0.18385(17) -0.03027(15) 0.063 Uani 1 1 d . A .
N2B N 0.34248(18) 0.16089(17) -0.05576(16) 0.066 Uani 1 1 d . . .
C1B C 0.4912(2) 0.2218(2) 0.0240(2) 0.071 Uani 1 1 d . . .
C2B C 0.4688(2) 0.1715(2) 0.00775(19) 0.063 Uani 1 1 d . A .
C3B C 0.4938(3) 0.1364(3) 0.0207(2) 0.082 Uani 1 1 d . . .
H3B H 0.4787 0.1026 0.0096 0.098 Uiso 1 1 calc R A .
C4B C 0.5390(3) 0.1496(3) 0.0487(2) 0.095 Uani 1 1 d . A .
H4B H 0.5552 0.1253 0.0569 0.114 Uiso 1 1 calc R . .
C5B C 0.5615(3) 0.1996(3) 0.0654(2) 0.091 Uani 1 1 d . . .
H5B H 0.5933 0.2092 0.0849 0.109 Uiso 1 1 calc R A .
C6B C 0.5382(3) 0.2336(3) 0.0539(2) 0.085 Uani 1 1 d . A .
H6B H 0.5537 0.2670 0.0661 0.103 Uiso 1 1 calc R . .
C7B C 0.4182(2) 0.1535(2) -0.02102(18) 0.063 Uani 1 1 d . . .
C8B C 0.3230(2) 0.1955(2) -0.07015(19) 0.064 Uani 1 1 d . A .
C9B C 0.2724(3) 0.1808(2) -0.0972(2) 0.071 Uani 1 1 d . . .
C10B C 0.2646(3) 0.2100(3) -0.1319(2) 0.093 Uani 1 1 d . A .
H10B H 0.2915 0.2406 -0.1358 0.111 Uiso 1 1 calc R . .
C11B C 0.2196(3) 0.1958(3) -0.1602(2) 0.095 Uani 1 1 d . . .
H11B H 0.2158 0.2156 -0.1843 0.113 Uiso 1 1 calc R A .
C12B C 0.1787(3) 0.1519(2) -0.1539(2) 0.078 Uani 1 1 d . A .
C13B C 0.1848(2) 0.1227(2) -0.11880(19) 0.068 Uani 1 1 d . . .
H13B H 0.1574 0.0928 -0.1141 0.081 Uiso 1 1 calc R A .
C14B C 0.2316(2) 0.1377(2) -0.09081(19) 0.060 Uani 1 1 d . A .
H14B H 0.2357 0.1180 -0.0667 0.073 Uiso 1 1 calc R . .
C15B C 0.1298(3) 0.1358(3) -0.1841(3) 0.097 Uani 1 1 d . . .
C16B C 0.1078(3) 0.1715(4) -0.2030(3) 0.138 Uani 1 1 d . A .
H16B H 0.1239 0.2061 -0.1950 0.165 Uiso 1 1 calc R . .
C17B C 0.0634(4) 0.1554(5) -0.2327(4) 0.168 Uani 1 1 d . . .
H17B H 0.0508 0.1799 -0.2462 0.202 Uiso 1 1 calc R A .
C18B C 0.0374(4) 0.1081(5) -0.2434(5) 0.213 Uani 1 1 d . A .
H18B H 0.0065 0.0990 -0.2637 0.255 Uiso 1 1 calc R . .
C19B C 0.0553(5) 0.0716(5) -0.2248(5) 0.237 Uani 1 1 d . . .
H19B H 0.0361 0.0372 -0.2312 0.284 Uiso 1 1 calc R A .
C20B C 0.1035(3) 0.0867(4) -0.1957(3) 0.136 Uani 1 1 d . A .
H20B H 0.1173 0.0619 -0.1844 0.163 Uiso 1 1 calc R . .
C21B C 0.5078(4) 0.3049(5) -0.0824(4) 0.164 Uani 1 1 d . . .
C22B C 0.5129(4) 0.3602(4) -0.0942(5) 0.187 Uani 1 1 d . A .
Mn1C Mn 0.33704(4) 0.07977(3) -0.07532(3) 0.066 Uani 1 1 d . A .
O1C O 0.36629(16) 0.10268(16) -0.12791(14) 0.078 Uani 1 1 d . . .
O2C O 0.20507(16) 0.02164(15) -0.16689(12) 0.071 Uani 1 1 d . A .
O3C O 0.29639(15) 0.04892(14) -0.02759(12) 0.067 Uani 1 1 d . . .
O4C O 0.36608(19) 0.01384(16) -0.08170(17) 0.096 Uani 1 1 d D . .
N1C N 0.26929(18) 0.04731(16) -0.10895(15) 0.060 Uani 1 1 d . . .
N2C N 0.22835(18) 0.01793(17) -0.08317(15) 0.062 Uani 1 1 d . A .
C1C C 0.3437(3) 0.1010(3) -0.1688(2) 0.083 Uani 1 1 d . A .
C2C C 0.3749(4) 0.1283(4) -0.1989(3) 0.148 Uani 1 1 d . . .
H2C H 0.4109 0.1470 -0.1903 0.177 Uiso 1 1 calc R A .
C3C C 0.3532(5) 0.1282(6) -0.2422(3) 0.253 Uani 1 1 d . A .
H3C H 0.3752 0.1464 -0.2634 0.304 Uiso 1 1 calc R . .
C4C C 0.3023(4) 0.1032(5) -0.2553(3) 0.210 Uani 1 1 d . . .
H4C H 0.2884 0.1047 -0.2851 0.252 Uiso 1 1 calc R A .
C5C C 0.2699(3) 0.0753(3) -0.2256(2) 0.130 Uani 1 1 d . A .
H5C H 0.2343 0.0564 -0.2352 0.156 Uiso 1 1 calc R . .
C6C C 0.2894(3) 0.0747(2) -0.1816(2) 0.077 Uani 1 1 d . . .
C7C C 0.2528(2) 0.0460(2) -0.15194(19) 0.065 Uani 1 1 d . A .
C8C C 0.2482(2) 0.0230(2) -0.04097(19) 0.060 Uani 1 1 d . A .
C9C C 0.2134(2) -0.0038(2) -0.00733(18) 0.059 Uani 1 1 d . . .
C10C C 0.2331(3) -0.0248(2) 0.0271(2) 0.070 Uani 1 1 d . A .
H10C H 0.2700 -0.0207 0.0310 0.084 Uiso 1 1 calc R . .
C11C C 0.1988(2) -0.0525(2) 0.0569(2) 0.071 Uani 1 1 d . . .
H11C H 0.2131 -0.0668 0.0808 0.085 Uiso 1 1 calc R A .
C12C C 0.1460(2) -0.0595(2) 0.05263(19) 0.066 Uani 1 1 d . A .
C13C C 0.1258(2) -0.0355(2) 0.01902(19) 0.067 Uani 1 1 d . . .
H13C H 0.0893 -0.0381 0.0161 0.080 Uiso 1 1 calc R A .
C14C C 0.1609(2) -0.0075(2) -0.01032(19) 0.066 Uani 1 1 d . A .
H14C H 0.1477 0.0093 -0.0328 0.080 Uiso 1 1 calc R . .
C15C C 0.1086(3) -0.0919(2) 0.0826(2) 0.073 Uani 1 1 d . . .
C16C C 0.1223(3) -0.0912(2) 0.1274(2) 0.085 Uani 1 1 d . A .
H16C H 0.1556 -0.0693 0.1401 0.103 Uiso 1 1 calc R . .
C17C C 0.0878(3) -0.1223(3) 0.1546(3) 0.108 Uani 1 1 d . . .
H17C H 0.0974 -0.1211 0.1858 0.130 Uiso 1 1 calc R A .
C18C C 0.0394(3) -0.1552(4) 0.1362(3) 0.121 Uani 1 1 d . A .
H18C H 0.0162 -0.1771 0.1545 0.145 Uiso 1 1 calc R . .
C19C C 0.0259(3) -0.1553(3) 0.0916(3) 0.099 Uani 1 1 d . . .
H19C H -0.0076 -0.1771 0.0794 0.118 Uiso 1 1 calc R A .
C20C C 0.0592(2) -0.1249(2) 0.0632(2) 0.083 Uani 1 1 d . A .
H20C H 0.0493 -0.1262 0.0321 0.100 Uiso 1 1 calc R . .
C21C C 0.3464(5) -0.0242(4) -0.1170(8) 0.394 Uani 1 1 d D A .
C22C C 0.3682(8) -0.0639(7) -0.1107(11) 0.419 Uani 1 1 d D . .
Mn1D Mn 0.16122(4) -0.02995(3) -0.13192(3) 0.068 Uani 1 1 d . . .
O1D O 0.11340(15) 0.00284(15) -0.11876(14) 0.073 Uani 1 1 d . A .
O2D O 0.05742(15) -0.13969(15) -0.06524(13) 0.069 Uani 1 1 d . A .
O3D O 0.20321(15) -0.07274(14) -0.14173(12) 0.070 Uani 1 1 d . A .
O4D O 0.1083(2) -0.0651(2) -0.19395(15) 0.120 Uani 1 1 d . A .
N1D N 0.12451(18) -0.08635(18) -0.09795(15) 0.066 Uani 1 1 d . A .
N2D N 0.14861(17) -0.12438(17) -0.09665(15) 0.061 Uani 1 1 d . . .
C1D C 0.0689(2) -0.0127(2) -0.0984(2) 0.070 Uani 1 1 d . . .
C2D C 0.0390(3) 0.0199(3) -0.0932(2) 0.085 Uani 1 1 d . A .
H2D H 0.0501 0.0516 -0.1056 0.102 Uiso 1 1 calc R . .
C3D C -0.0052(3) 0.0074(3) -0.0709(3) 0.097 Uani 1 1 d . . .
H3D H -0.0243 0.0305 -0.0678 0.116 Uiso 1 1 calc R A .
C4D C -0.0224(3) -0.0371(3) -0.0529(3) 0.093 Uani 1 1 d . A .
H4D H -0.0532 -0.0451 -0.0371 0.112 Uiso 1 1 calc R . .
C5D C 0.0048(2) -0.0712(2) -0.0576(2) 0.073 Uani 1 1 d . . .
H5D H -0.0080 -0.1029 -0.0454 0.087 Uiso 1 1 calc R A .
C6D C 0.0501(2) -0.0600(2) -0.07980(19) 0.065 Uani 1 1 d . A .
C7D C 0.0785(2) -0.0963(2) -0.08115(19) 0.070 Uani 1 1 d . . .
C8D C 0.1894(2) -0.1136(2) -0.11989(18) 0.059 Uani 1 1 d . A .
C9D C 0.2207(2) -0.1475(2) -0.12423(19) 0.067 Uani 1 1 d . . .
C10D C 0.2399(3) -0.1536(2) -0.1650(2) 0.086 Uani 1 1 d . A .
H10D H 0.2329 -0.1356 -0.1894 0.103 Uiso 1 1 calc R . .
C11D C 0.2691(3) -0.1858(2) -0.1701(2) 0.081 Uani 1 1 d . . .
H11D H 0.2832 -0.1887 -0.1977 0.097 Uiso 1 1 calc R A .
C12D C 0.2780(2) -0.2138(2) -0.1355(2) 0.071 Uani 1 1 d . A .
C13D C 0.2605(2) -0.2063(2) -0.09467(19) 0.067 Uani 1 1 d . . .
H13D H 0.2685 -0.2233 -0.0698 0.080 Uiso 1 1 calc R A .
C14D C 0.2309(2) -0.1737(2) -0.08987(19) 0.066 Uani 1 1 d . A .
H14D H 0.2178 -0.1699 -0.0619 0.079 Uiso 1 1 calc R . .
C15D C 0.3087(3) -0.2491(3) -0.1413(2) 0.086 Uani 1 1 d . . .
C16D C 0.3494(4) -0.2403(3) -0.1692(3) 0.118 Uani 1 1 d . A .
H16D H 0.3570 -0.2119 -0.1865 0.141 Uiso 1 1 calc R . .
C17D C 0.3789(5) -0.2722(5) -0.1722(3) 0.171 Uani 1 1 d . . .
H17D H 0.4073 -0.2653 -0.1908 0.205 Uiso 1 1 calc R A .
C18D C 0.3666(6) -0.3158(4) -0.1473(3) 0.184 Uani 1 1 d . A .
H18D H 0.3846 -0.3397 -0.1507 0.220 Uiso 1 1 calc R . .
C19D C 0.3293(5) -0.3220(4) -0.1191(3) 0.165 Uani 1 1 d . . .
H19D H 0.3223 -0.3493 -0.1004 0.198 Uiso 1 1 calc R A .
C20D C 0.3007(4) -0.2895(3) -0.1168(3) 0.118 Uani 1 1 d . A .
H20D H 0.2738 -0.2957 -0.0968 0.141 Uiso 1 1 calc R . .
C21D C 0.1111(5) -0.0572(6) -0.2339(4) 0.200 Uani 1 1 d . . .
C22D C 0.0999(6) -0.1019(8) -0.2637(6) 0.321 Uani 1 1 d . A .
Mn1E Mn 0.09182(4) -0.19177(3) -0.06570(3) 0.063 Uani 1 1 d . A .
O1E O 0.06489(15) -0.21882(15) -0.12370(13) 0.071 Uani 1 1 d . . .
O2E O 0.15314(16) -0.31015(14) -0.07279(12) 0.067 Uani 1 1 d . A .
O3E O 0.12600(15) -0.17220(14) -0.00637(12) 0.065 Uani 1 1 d . . .
O4E O 0.01507(16) -0.23210(15) -0.03819(15) 0.081 Uani 1 1 d . . .
N1E N 0.12546(17) -0.24268(17) -0.05827(14) 0.057 Uani 1 1 d . . .
N2E N 0.15566(18) -0.23880(17) -0.01662(14) 0.061 Uani 1 1 d . A .
C1E C 0.0715(2) -0.2572(3) -0.14660(19) 0.074 Uani 1 1 d . A .
C2E C 0.1003(2) -0.2879(2) -0.13013(18) 0.066 Uani 1 1 d . . .
C3E C 0.1050(3) -0.3261(3) -0.1579(2) 0.094 Uani 1 1 d . A .
H3E H 0.1257 -0.3459 -0.1472 0.112 Uiso 1 1 calc R . .
C4E C 0.0804(3) -0.3364(4) -0.2011(2) 0.115 Uani 1 1 d . . .
H4E H 0.0834 -0.3632 -0.2195 0.138 Uiso 1 1 calc R A .
C5E C 0.0514(3) -0.3069(4) -0.2167(2) 0.116 Uani 1 1 d . A .
H5E H 0.0342 -0.3136 -0.2461 0.140 Uiso 1 1 calc R . .
C6E C 0.0471(3) -0.2681(3) -0.1905(2) 0.090 Uani 1 1 d . . .
H6E H 0.0271 -0.2481 -0.2022 0.108 Uiso 1 1 calc R A .
C7E C 0.1274(2) -0.2807(2) -0.08503(18) 0.063 Uani 1 1 d . A .
C8E C 0.1538(2) -0.2003(2) 0.00745(18) 0.061 Uani 1 1 d . A .
C9E C 0.1850(2) -0.1892(2) 0.05133(18) 0.057 Uani 1 1 d . . .
C10E C 0.1619(2) -0.1856(2) 0.09095(18) 0.063 Uani 1 1 d . A .
H10E H 0.1252 -0.1893 0.0899 0.075 Uiso 1 1 calc R . .
C11E C 0.1918(2) -0.1769(2) 0.13143(19) 0.066 Uani 1 1 d . . .
H11E H 0.1751 -0.1750 0.1580 0.079 Uiso 1 1 calc R A .
C12E C 0.2444(2) -0.1708(2) 0.13457(19) 0.069 Uani 1 1 d . A .
C13E C 0.2694(3) -0.1733(2) 0.0951(2) 0.073 Uani 1 1 d . . .
H13E H 0.3064 -0.1684 0.0965 0.088 Uiso 1 1 calc R A .
C14E C 0.2386(2) -0.1832(2) 0.0540(2) 0.070 Uani 1 1 d . A .
H14E H 0.2550 -0.1859 0.0274 0.084 Uiso 1 1 calc R . .
C15E C 0.2785(3) -0.1622(3) 0.1783(2) 0.089 Uani 1 1 d . . .
C16E C 0.2665(3) -0.1343(3) 0.2139(2) 0.085 Uani 1 1 d . A .
H16E H 0.2382 -0.1208 0.2100 0.101 Uiso 1 1 calc R . .
C17E C 0.2972(3) -0.1271(3) 0.2547(2) 0.107 Uani 1 1 d . . .
H17E H 0.2900 -0.1078 0.2784 0.129 Uiso 1 1 calc R A .
C18E C 0.3367(4) -0.1469(4) 0.2612(3) 0.148 Uani 1 1 d . A .
H18E H 0.3561 -0.1427 0.2897 0.177 Uiso 1 1 calc R . .
C19E C 0.3483(5) -0.1724(5) 0.2277(3) 0.161 Uani 1 1 d . . .
H19E H 0.3776 -0.1845 0.2324 0.193 Uiso 1 1 calc R A .
C20E C 0.3195(4) -0.1821(4) 0.1860(3) 0.130 Uani 1 1 d . A .
H20E H 0.3278 -0.2019 0.1633 0.155 Uiso 1 1 calc R . .
C21E C 0.0042(3) -0.2772(3) -0.0150(2) 0.084 Uani 1 1 d . A .
C22E C -0.0388(5) -0.3173(4) -0.0411(5) 0.207 Uani 1 1 d . . .
Mn1F Mn 0.17359(4) -0.31071(3) -0.00831(3) 0.064 Uani 1 1 d . . .
O1F O 0.24648(16) -0.28314(15) -0.00896(12) 0.071 Uani 1 1 d . A .
O2F O 0.21932(14) -0.31503(15) 0.12613(12) 0.066 Uani 1 1 d . A .
O3F O 0.10016(15) -0.34108(14) 0.00245(11) 0.066 Uani 1 1 d . A .
O4F O 0.18104(19) -0.38594(16) -0.02165(15) 0.089 Uani 1 1 d . A .
N1F N 0.18110(18) -0.31117(17) 0.05627(14) 0.061 Uani 1 1 d . A .
N2F N 0.13280(17) -0.32601(17) 0.07650(14) 0.057 Uani 1 1 d . . .
C1F C 0.2840(2) -0.2796(2) 0.02313(19) 0.067 Uani 1 1 d . . .
C2F C 0.2756(2) -0.2900(2) 0.06782(19) 0.065 Uani 1 1 d . A .
C3F C 0.3206(2) -0.2846(2) 0.0993(2) 0.074 Uani 1 1 d . . .
H3F H 0.3150 -0.2923 0.1294 0.089 Uiso 1 1 calc R A .
C4F C 0.3704(3) -0.2689(3) 0.0872(2) 0.091 Uani 1 1 d . A .
H4F H 0.3995 -0.2659 0.1085 0.109 Uiso 1 1 calc R . .
C5F C 0.3791(3) -0.2570(3) 0.0425(2) 0.091 Uani 1 1 d . . .
H5F H 0.4143 -0.2457 0.0339 0.109 Uiso 1 1 calc R A .
C6F C 0.3378(2) -0.2616(2) 0.0120(2) 0.075 Uani 1 1 d . A .
H6F H 0.3445 -0.2526 -0.0177 0.090 Uiso 1 1 calc R . .
C7F C 0.2232(2) -0.3061(2) 0.08386(19) 0.062 Uani 1 1 d . . .
C8F C 0.0926(2) -0.3412(2) 0.04553(18) 0.061 Uani 1 1 d . A .
C9F C 0.0391(2) -0.3595(2) 0.05742(18) 0.065 Uani 1 1 d . . .
C10F C 0.0035(3) -0.4020(3) 0.0339(2) 0.085 Uani 1 1 d . A .
H10F H 0.0150 -0.4179 0.0101 0.102 Uiso 1 1 calc R . .
C11F C -0.0474(3) -0.4209(3) 0.0447(2) 0.095 Uani 1 1 d . . .
H11F H -0.0705 -0.4499 0.0282 0.114 Uiso 1 1 calc R A .
C12F C -0.0670(2) -0.3992(3) 0.0795(2) 0.082 Uani 1 1 d . A .
C13F C -0.0300(2) -0.3573(2) 0.10366(18) 0.065 Uani 1 1 d . . .
H13F H -0.0411 -0.3418 0.1279 0.078 Uiso 1 1 calc R A .
C14F C 0.0209(2) -0.3384(2) 0.09326(17) 0.056 Uani 1 1 d . A .
H14F H 0.0447 -0.3105 0.1106 0.068 Uiso 1 1 calc R . .
C15F C -0.1225(2) -0.4183(3) 0.0915(2) 0.081 Uani 1 1 d . . .
C16F C -0.1631(3) -0.4341(4) 0.0586(3) 0.149 Uani 1 1 d . A .
H16F H -0.1555 -0.4355 0.0283 0.179 Uiso 1 1 calc R . .
C17F C -0.2166(3) -0.4485(4) 0.0692(4) 0.166 Uani 1 1 d . . .
H17F H -0.2450 -0.4572 0.0463 0.199 Uiso 1 1 calc R A .
C18F C -0.2264(3) -0.4494(3) 0.1136(3) 0.123 Uani 1 1 d . A .
H18F H -0.2618 -0.4596 0.1216 0.147 Uiso 1 1 calc R . .
C19F C -0.1864(3) -0.4362(3) 0.1452(3) 0.094 Uani 1 1 d . . .
H19F H -0.1936 -0.4372 0.1757 0.113 Uiso 1 1 calc R A .
C20F C -0.1339(2) -0.4207(2) 0.1344(2) 0.076 Uani 1 1 d . A .
H20F H -0.1059 -0.4117 0.1577 0.092 Uiso 1 1 calc R . .
C21F C 0.1447(4) -0.4250(4) -0.0489(4) 0.141 Uani 1 1 d . . .
C22F C 0.1688(6) -0.4342(6) -0.0915(5) 0.208 Uani 1 1 d . A .
Mn1G Mn 0.14982(3) -0.34509(3) 0.14749(3) 0.061 Uani 1 1 d . A .
O1G O 0.13953(16) -0.40942(15) 0.12362(12) 0.068 Uani 1 1 d . . .
O2G O 0.00332(14) -0.42163(13) 0.19112(11) 0.060 Uani 1 1 d . A .
O3G O 0.15091(13) -0.28494(13) 0.18014(11) 0.058 Uani 1 1 d . . .
O4G O 0.19410(15) -0.36545(16) 0.20715(12) 0.071 Uani 1 1 d . . .
N1G N 0.08120(17) -0.36791(16) 0.17206(13) 0.053 Uani 1 1 d . . .
N2G N 0.07114(17) -0.33297(16) 0.20216(13) 0.054 Uani 1 1 d . A .
C1G C 0.0941(3) -0.4458(2) 0.11413(18) 0.068 Uani 1 1 d . A .
C2G C 0.0478(2) -0.4503(2) 0.13499(18) 0.065 Uani 1 1 d . . .
C3G C 0.0024(3) -0.4917(2) 0.1248(2) 0.085 Uani 1 1 d . A .
H3G H -0.0289 -0.4935 0.1388 0.102 Uiso 1 1 calc R . .
C4G C 0.0022(3) -0.5312(3) 0.0939(3) 0.112 Uani 1 1 d . . .
H4G H -0.0284 -0.5596 0.0875 0.135 Uiso 1 1 calc R A .
C5G C 0.0487(3) -0.5265(3) 0.0733(3) 0.115 Uani 1 1 d . A .
H5G H 0.0499 -0.5523 0.0526 0.138 Uiso 1 1 calc R . .
C6G C 0.0924(3) -0.4855(3) 0.0825(2) 0.107 Uani 1 1 d . . .
H6G H 0.1230 -0.4832 0.0673 0.128 Uiso 1 1 calc R A .
C7G C 0.0438(2) -0.4117(2) 0.16817(17) 0.057 Uani 1 1 d . A .
C8G C 0.1091(2) -0.29052(19) 0.20207(17) 0.051 Uani 1 1 d . A .
C9G C 0.1054(2) -0.24729(19) 0.22873(16) 0.049 Uani 1 1 d . . .
C10G C 0.1508(2) -0.21152(19) 0.24889(17) 0.053 Uani 1 1 d . A .
H10G H 0.1846 -0.2149 0.2447 0.064 Uiso 1 1 calc R . .
C11G C 0.1480(2) -0.17116(19) 0.27486(17) 0.053 Uani 1 1 d . . .
H11G H 0.1797 -0.1471 0.2881 0.064 Uiso 1 1 calc R A .
C12G C 0.0990(2) -0.1656(2) 0.28178(18) 0.059 Uani 1 1 d . A .
C13G C 0.0531(2) -0.2016(2) 0.2612(2) 0.067 Uani 1 1 d . . .
H13G H 0.0193 -0.1984 0.2652 0.080 Uiso 1 1 calc R A .
C14G C 0.0565(2) -0.24179(19) 0.23497(18) 0.058 Uani 1 1 d . A .
H14G H 0.0251 -0.2657 0.2212 0.070 Uiso 1 1 calc R . .
C15G C 0.0947(2) -0.1231(2) 0.3104(2) 0.065 Uani 1 1 d . . .
C16G C 0.1292(3) -0.0756(2) 0.3087(2) 0.081 Uani 1 1 d . A .
H16G H 0.1557 -0.0687 0.2883 0.098 Uiso 1 1 calc R . .
C17G C 0.1246(3) -0.0369(3) 0.3378(3) 0.104 Uani 1 1 d . . .
H17G H 0.1492 -0.0042 0.3379 0.125 Uiso 1 1 calc R A .
C18G C 0.0844(3) -0.0466(3) 0.3663(3) 0.098 Uani 1 1 d . A .
H18G H 0.0810 -0.0201 0.3849 0.117 Uiso 1 1 calc R . .
C19G C 0.0503(3) -0.0928(3) 0.3679(3) 0.102 Uani 1 1 d . . .
H19G H 0.0234 -0.0991 0.3880 0.123 Uiso 1 1 calc R A .
C20G C 0.0546(3) -0.1319(3) 0.3394(2) 0.085 Uani 1 1 d . A .
H20G H 0.0301 -0.1646 0.3401 0.102 Uiso 1 1 calc R . .
C21G C 0.2071(3) -0.3382(3) 0.2500(2) 0.090 Uani 1 1 d . A .
C22G C 0.2560(3) -0.2939(3) 0.2469(3) 0.109 Uani 1 1 d . . .
Mn1H Mn 0.00592(3) -0.37656(3) 0.24319(3) 0.055 Uani 1 1 d . . .
O1H O -0.04712(14) -0.35194(14) 0.22002(12) 0.062 Uani 1 1 d . A .
O2H O -0.00186(15) -0.28607(16) 0.35180(12) 0.072 Uani 1 1 d . A .
O3H O 0.06044(13) -0.39570(12) 0.27645(11) 0.056 Uani 1 1 d . A .
O4H O -0.05386(16) -0.44181(15) 0.26965(14) 0.081 Uani 1 1 d D A .
N1H N 0.01685(16) -0.33322(15) 0.29686(13) 0.052 Uani 1 1 d . A .
N2H N 0.06123(17) -0.33306(16) 0.32638(13) 0.055 Uani 1 1 d . . .
C1H C -0.0740(2) -0.3269(2) 0.24151(19) 0.059 Uani 1 1 d . . .
C2H C -0.0592(2) -0.3060(2) 0.28612(18) 0.058 Uani 1 1 d . A .
C3H C -0.0909(2) -0.2801(2) 0.3043(2) 0.069 Uani 1 1 d . . .
H3H H -0.0805 -0.2644 0.3335 0.083 Uiso 1 1 calc R A .
C4H C -0.1357(2) -0.2765(2) 0.2823(2) 0.074 Uani 1 1 d . A .
H4H H -0.1568 -0.2598 0.2964 0.089 Uiso 1 1 calc R . .
C5H C -0.1507(2) -0.2975(2) 0.2385(2) 0.079 Uani 1 1 d . . .
H5H H -0.1816 -0.2949 0.2224 0.094 Uiso 1 1 calc R A .
C6H C -0.1194(2) -0.3222(2) 0.2189(2) 0.066 Uani 1 1 d . A .
H6H H -0.1294 -0.3364 0.1892 0.079 Uiso 1 1 calc R . .
C7H C -0.0128(2) -0.3083(2) 0.31262(17) 0.055 Uani 1 1 d . . .
C8H C 0.0806(2) -0.36702(19) 0.31255(16) 0.053 Uani 1 1 d . A .
C9H C 0.1265(2) -0.37419(19) 0.33867(17) 0.052 Uani 1 1 d . . .
C10H C 0.1669(2) -0.3338(2) 0.35976(17) 0.057 Uani 1 1 d . A .
H10H H 0.1657 -0.3008 0.3566 0.068 Uiso 1 1 calc R . .
C11H C 0.2089(2) -0.3412(2) 0.38525(18) 0.061 Uani 1 1 d . . .
H11H H 0.2358 -0.3133 0.3998 0.073 Uiso 1 1 calc R A .
C12H C 0.2122(2) -0.3890(2) 0.38990(18) 0.058 Uani 1 1 d . A .
C13H C 0.1718(2) -0.4287(2) 0.36779(18) 0.069 Uani 1 1 d . . .
H13H H 0.1735 -0.4616 0.3698 0.082 Uiso 1 1 calc R A .
C14H C 0.1296(2) -0.4216(2) 0.34309(18) 0.064 Uani 1 1 d . A .
H14H H 0.1023 -0.4495 0.3289 0.077 Uiso 1 1 calc R . .
C15H C 0.2565(2) -0.3969(2) 0.4179(2) 0.071 Uani 1 1 d . . .
C16H C 0.2772(3) -0.3682(2) 0.4566(2) 0.079 Uani 1 1 d . A .
H16H H 0.2633 -0.3424 0.4651 0.094 Uiso 1 1 calc R . .
C17H C 0.3184(3) -0.3757(3) 0.4838(3) 0.104 Uani 1 1 d . . .
H17H H 0.3309 -0.3567 0.5114 0.125 Uiso 1 1 calc R A .
C18H C 0.3409(3) -0.4114(3) 0.4700(3) 0.110 Uani 1 1 d . A .
H18H H 0.3704 -0.4154 0.4873 0.132 Uiso 1 1 calc R . .
C19H C 0.3204(3) -0.4409(3) 0.4312(3) 0.103 Uani 1 1 d . . .
H19H H 0.3349 -0.4660 0.4221 0.123 Uiso 1 1 calc R A .
C20H C 0.2788(2) -0.4337(2) 0.4059(2) 0.078 Uani 1 1 d . A .
H20H H 0.2646 -0.4543 0.3794 0.094 Uiso 1 1 calc R . .
C21H C -0.1066(9) -0.4699(8) 0.2480(8) 0.524 Uani 1 1 d D . .
C22H C -0.1166(5) -0.5189(5) 0.2183(4) 0.193 Uani 1 1 d D A .
Mn1I Mn 0.05682(3) -0.29225(3) 0.39270(3) 0.065 Uani 1 1 d . A .
O1I O 0.02025(16) -0.35493(17) 0.41291(14) 0.084 Uani 1 1 d . . .
O2I O 0.16856(16) -0.30894(14) 0.48992(13) 0.073 Uani 1 1 d . A .
O3I O 0.10446(14) -0.22765(14) 0.38070(11) 0.061 Uani 1 1 d . . .
O4I O 0.01774(19) -0.2614(2) 0.44410(15) 0.099 Uani 1 1 d . . .
N1I N 0.11751(19) -0.28890(16) 0.43341(14) 0.063 Uani 1 1 d . . .
N2I N 0.15960(17) -0.24443(16) 0.43478(14) 0.057 Uani 1 1 d . A .
C1I C 0.0404(3) -0.3871(3) 0.4338(2) 0.095 Uani 1 1 d . A .
C2I C 0.0902(3) -0.3731(3) 0.4582(2) 0.089 Uani 1 1 d . . .
C3I C 0.1082(4) -0.4093(3) 0.4803(3) 0.124 Uani 1 1 d . A .
H3I H 0.1422 -0.3996 0.4966 0.149 Uiso 1 1 calc R . .
C4I C 0.0760(5) -0.4588(4) 0.4781(5) 0.182 Uani 1 1 d . . .
H4I H 0.0874 -0.4832 0.4929 0.219 Uiso 1 1 calc R A .
C5I C 0.0257(5) -0.4720(4) 0.4532(5) 0.182 Uani 1 1 d . A .
H5I H 0.0035 -0.5058 0.4511 0.219 Uiso 1 1 calc R . .
C6I C 0.0089(4) -0.4376(3) 0.4326(3) 0.133 Uani 1 1 d . . .
H6I H -0.0253 -0.4477 0.4168 0.160 Uiso 1 1 calc R A .
C7I C 0.1270(3) -0.3210(2) 0.4616(2) 0.072 Uani 1 1 d . A .
C8I C 0.1498(2) -0.2157(2) 0.40470(16) 0.057 Uani 1 1 d . A .
C9I C 0.1932(2) -0.17017(19) 0.39682(16) 0.055 Uani 1 1 d . . .
C10I C 0.1846(3) -0.1239(2) 0.39641(19) 0.072 Uani 1 1 d . A .
H10I H 0.1507 -0.1211 0.4008 0.086 Uiso 1 1 calc R . .
C11I C 0.2275(2) -0.0816(2) 0.3893(2) 0.071 Uani 1 1 d . . .
H11I H 0.2223 -0.0498 0.3897 0.086 Uiso 1 1 calc R A .
C12I C 0.2752(3) -0.0844(2) 0.3819(2) 0.076 Uani 1 1 d . A .
C13I C 0.2833(3) -0.1308(2) 0.3830(2) 0.078 Uani 1 1 d . . .
H13I H 0.3175 -0.1331 0.3790 0.094 Uiso 1 1 calc R A .
C14I C 0.2422(2) -0.1737(2) 0.38982(19) 0.067 Uani 1 1 d . A .
H14I H 0.2480 -0.2052 0.3896 0.080 Uiso 1 1 calc R . .
C15I C 0.3191(3) -0.0393(3) 0.3738(3) 0.099 Uani 1 1 d . . .
C16I C 0.3095(4) -0.0025(3) 0.3495(3) 0.130 Uani 1 1 d . A .
H16I H 0.2744 -0.0073 0.3369 0.156 Uiso 1 1 calc R . .
C17I C 0.3498(6) 0.0425(4) 0.3422(5) 0.186 Uani 1 1 d . . .
H17I H 0.3410 0.0702 0.3310 0.223 Uiso 1 1 calc R A .
C18I C 0.3971(6) 0.0448(5) 0.3508(6) 0.219 Uani 1 1 d . A .
H18I H 0.4239 0.0711 0.3393 0.263 Uiso 1 1 calc R . .
C19I C 0.4130(5) 0.0096(5) 0.3771(5) 0.211 Uani 1 1 d . . .
H19I H 0.4492 0.0150 0.3868 0.253 Uiso 1 1 calc R A .
C20I C 0.3718(4) -0.0341(4) 0.3881(4) 0.169 Uani 1 1 d . A .
H20I H 0.3802 -0.0590 0.4048 0.202 Uiso 1 1 calc R . .
C21I C 0.0104(5) -0.2124(5) 0.4409(4) 0.168 Uani 1 1 d . A .
C22I C 0.0538(5) -0.1764(6) 0.4658(4) 0.194 Uani 1 1 d . . .
Mn1J Mn 0.21279(4) -0.23788(3) 0.49794(3) 0.060 Uani 1 1 d . . .
O1J O 0.26985(15) -0.24638(14) 0.47108(13) 0.069 Uani 1 1 d . A .
O2J O 0.31886(15) -0.09473(15) 0.51958(14) 0.076 Uani 1 1 d . A .
O3J O 0.16148(15) -0.21722(13) 0.52982(12) 0.066 Uani 1 1 d . A .
O4J O 0.24375(19) -0.25670(17) 0.56343(14) 0.093 Uani 1 1 d . A .
N1J N 0.24992(17) -0.16628(17) 0.50851(14) 0.059 Uani 1 1 d . A .
N2J N 0.22065(18) -0.13910(16) 0.52908(15) 0.062 Uani 1 1 d . . .
C1J C 0.3170(2) -0.2136(2) 0.46613(19) 0.065 Uani 1 1 d . . .
C2J C 0.3326(2) -0.1631(2) 0.48192(19) 0.067 Uani 1 1 d . A .
C3J C 0.3842(2) -0.1324(3) 0.4755(2) 0.083 Uani 1 1 d . . .
H3J H 0.3955 -0.0984 0.4866 0.100 Uiso 1 1 calc R A .
C4J C 0.4186(3) -0.1504(3) 0.4534(3) 0.098 Uani 1 1 d . A .
H4J H 0.4534 -0.1293 0.4496 0.117 Uiso 1 1 calc R . .
C5J C 0.4012(3) -0.2006(3) 0.4367(3) 0.098 Uani 1 1 d . . .
H5J H 0.4242 -0.2131 0.4207 0.118 Uiso 1 1 calc R A .
C6J C 0.3529(3) -0.2309(3) 0.4430(2) 0.088 Uani 1 1 d . A .
H6J H 0.3424 -0.2647 0.4317 0.106 Uiso 1 1 calc R . .
C7J C 0.2990(2) -0.1410(2) 0.50432(18) 0.061 Uani 1 1 d . . .
C8J C 0.1763(2) -0.1686(2) 0.53843(18) 0.061 Uani 1 1 d . A .
C9J C 0.1386(2) -0.1477(2) 0.55965(19) 0.066 Uani 1 1 d . . .
C10J C 0.1061(3) -0.1744(2) 0.5908(2) 0.079 Uani 1 1 d . A .
H10J H 0.1071 -0.2067 0.5978 0.095 Uiso 1 1 calc R . .
C11J C 0.0726(3) -0.1537(3) 0.6114(2) 0.088 Uani 1 1 d . . .
H11J H 0.0506 -0.1721 0.6324 0.106 Uiso 1 1 calc R A .
C12J C 0.0700(2) -0.1068(2) 0.6022(2) 0.073 Uani 1 1 d . A .
C13J C 0.1011(2) -0.0817(2) 0.5702(2) 0.078 Uani 1 1 d . . .
H13J H 0.0992 -0.0500 0.5623 0.094 Uiso 1 1 calc R A .
C14J C 0.1353(2) -0.1023(2) 0.5493(2) 0.068 Uani 1 1 d . A .
H14J H 0.1564 -0.0843 0.5275 0.082 Uiso 1 1 calc R . .
C15J C 0.0352(3) -0.0840(3) 0.6259(2) 0.090 Uani 1 1 d . . .
C16J C -0.0131(3) -0.1130(3) 0.6392(3) 0.104 Uani 1 1 d . A .
H16J H -0.0249 -0.1481 0.6325 0.124 Uiso 1 1 calc R . .
C17J C -0.0447(3) -0.0913(4) 0.6624(3) 0.111 Uani 1 1 d . . .
H17J H -0.0775 -0.1115 0.6717 0.133 Uiso 1 1 calc R A .
C18J C -0.0276(4) -0.0398(3) 0.6717(3) 0.118 Uani 1 1 d . A .
H18J H -0.0491 -0.0247 0.6870 0.142 Uiso 1 1 calc R . .
C19J C 0.0206(4) -0.0106(3) 0.6588(3) 0.122 Uani 1 1 d . . .
H19J H 0.0320 0.0246 0.6650 0.147 Uiso 1 1 calc R A .
C20J C 0.0523(3) -0.0327(3) 0.6368(2) 0.098 Uani 1 1 d . A .
H20J H 0.0860 -0.0126 0.6292 0.118 Uiso 1 1 calc R . .
C21J C 0.2678(6) -0.2899(5) 0.5704(4) 0.194 Uani 1 1 d . . .
C22J C 0.2346(5) -0.3419(5) 0.5819(5) 0.187 Uani 1 1 d . A .
Mn1K Mn 0.27831(4) -0.06033(3) 0.55183(3) 0.072 Uani 1 1 d . A .
O1K O 0.29022(17) -0.08385(16) 0.60741(14) 0.083 Uani 1 1 d . . .
O2K O 0.20466(17) 0.01707(14) 0.63027(13) 0.075 Uani 1 1 d . A .
O3K O 0.26136(17) -0.02886(15) 0.49978(14) 0.079 Uani 1 1 d . . .
O4K O 0.3578(2) 0.00026(18) 0.56288(19) 0.108 Uani 1 1 d D . .
N1K N 0.2414(2) -0.01900(17) 0.57798(16) 0.069 Uani 1 1 d . . .
N2K N 0.22381(19) 0.01144(17) 0.54850(16) 0.069 Uani 1 1 d . A .
C1K C 0.2748(3) -0.0746(2) 0.6471(2) 0.086 Uani 1 1 d . A .
C2K C 0.2447(3) -0.0422(2) 0.6544(2) 0.081 Uani 1 1 d . . .
C3K C 0.2319(3) -0.0353(3) 0.6983(2) 0.104 Uani 1 1 d . A .
H3K H 0.2118 -0.0135 0.7035 0.125 Uiso 1 1 calc R . .
C4K C 0.2466(4) -0.0580(4) 0.7335(3) 0.144 Uani 1 1 d . . .
H4K H 0.2377 -0.0521 0.7628 0.173 Uiso 1 1 calc R A .
C5K C 0.2766(4) -0.0917(4) 0.7246(3) 0.149 Uani 1 1 d . A .
H5K H 0.2876 -0.1084 0.7484 0.178 Uiso 1 1 calc R . .
C6K C 0.2889(4) -0.0996(3) 0.6822(2) 0.115 Uani 1 1 d . . .
H6K H 0.3075 -0.1225 0.6767 0.138 Uiso 1 1 calc R A .
C7K C 0.2293(3) -0.0135(2) 0.6198(2) 0.075 Uani 1 1 d . A .
C8K C 0.2359(3) 0.0030(2) 0.5079(2) 0.075 Uani 1 1 d . A .
C9K C 0.2231(3) 0.0317(2) 0.4709(2) 0.072 Uani 1 1 d . . .
C10K C 0.1761(3) 0.0409(2) 0.4692(2) 0.080 Uani 1 1 d . A .
H10K H 0.1512 0.0270 0.4900 0.095 Uiso 1 1 calc R . .
C11K C 0.1641(3) 0.0719(2) 0.43582(19) 0.075 Uani 1 1 d . . .
H11K H 0.1315 0.0790 0.4345 0.090 Uiso 1 1 calc R A .
C12K C 0.2011(3) 0.0912(2) 0.4055(2) 0.077 Uani 1 1 d . A .
C13K C 0.2472(3) 0.0778(2) 0.4075(2) 0.085 Uani 1 1 d . . .
H13K H 0.2719 0.0895 0.3860 0.102 Uiso 1 1 calc R A .
C14K C 0.2579(3) 0.0484(2) 0.4393(2) 0.080 Uani 1 1 d . A .
H14K H 0.2894 0.0395 0.4395 0.096 Uiso 1 1 calc R . .
C15K C 0.1921(3) 0.1263(3) 0.3726(2) 0.083 Uani 1 1 d . . .
C16K C 0.1751(3) 0.1660(3) 0.3863(3) 0.104 Uani 1 1 d . A .
H16K H 0.1685 0.1700 0.4166 0.125 Uiso 1 1 calc R . .
C17K C 0.1679(3) 0.1993(3) 0.3565(3) 0.119 Uani 1 1 d . . .
H17K H 0.1556 0.2258 0.3661 0.142 Uiso 1 1 calc R A .
C18K C 0.1780(4) 0.1947(4) 0.3133(3) 0.141 Uani 1 1 d . A .
H18K H 0.1731 0.2182 0.2931 0.170 Uiso 1 1 calc R . .
C19K C 0.1949(3) 0.1571(3) 0.2987(3) 0.106 Uani 1 1 d . . .
H19K H 0.2018 0.1543 0.2683 0.127 Uiso 1 1 calc R A .
C20K C 0.2023(3) 0.1222(3) 0.3284(2) 0.101 Uani 1 1 d . A .
H20K H 0.2144 0.0959 0.3181 0.122 Uiso 1 1 calc R . .
N3K N 0.4081(9) 0.0577(8) 0.5181(8) 0.240 Uiso 0.50 1 d PD . .
C21K C 0.3661(8) 0.0311(7) 0.5369(6) 0.149 Uiso 0.50 1 d PD A .
C22K C 0.4415(8) 0.0209(8) 0.5053(8) 0.159 Uiso 0.50 1 d PD A .
C23K C 0.4031(10) 0.0857(9) 0.4802(8) 0.188 Uiso 0.50 1 d PD A .
Mn1L Mn 0.20417(4) 0.07030(3) 0.58999(3) 0.072 Uani 1 1 d . . .
O1L O 0.13198(17) 0.04825(15) 0.57185(15) 0.081 Uani 1 1 d . A .
O2L O 0.19500(15) 0.18696(15) 0.51387(14) 0.075 Uani 1 1 d . A .
O3L O 0.27839(17) 0.10244(14) 0.60490(13) 0.075 Uani 1 1 d . A .
O4L O 0.1899(2) 0.11572(17) 0.64775(15) 0.097 Uani 1 1 d D A .
N1L N 0.21611(19) 0.12702(17) 0.55329(16) 0.070 Uani 1 1 d . A .
N2L N 0.26839(18) 0.15929(18) 0.55598(16) 0.066 Uani 1 1 d . . .
C1L C 0.1019(3) 0.0714(2) 0.5480(2) 0.079 Uani 1 1 d . . .
C2L C 0.1233(2) 0.1159(2) 0.5279(2) 0.073 Uani 1 1 d . A .
C3L C 0.0889(2) 0.1355(2) 0.5029(2) 0.077 Uani 1 1 d . . .
H3L H 0.1034 0.1663 0.4896 0.092 Uiso 1 1 calc R A .
C4L C 0.0360(3) 0.1124(3) 0.4969(2) 0.084 Uani 1 1 d . A .
H4L H 0.0134 0.1256 0.4789 0.101 Uiso 1 1 calc R . .
C5L C 0.0159(3) 0.0682(3) 0.5185(2) 0.090 Uani 1 1 d . . .
H5L H -0.0213 0.0520 0.5159 0.108 Uiso 1 1 calc R A .
C6L C 0.0479(2) 0.0476(3) 0.5431(2) 0.082 Uani 1 1 d . A .
H6L H 0.0330 0.0171 0.5568 0.099 Uiso 1 1 calc R . .
C7L C 0.1801(3) 0.1448(2) 0.5321(2) 0.074 Uani 1 1 d . . .
C8L C 0.2981(2) 0.1432(2) 0.58376(18) 0.065 Uani 1 1 d . A .
C9L C 0.3541(2) 0.1713(2) 0.59434(19) 0.064 Uani 1 1 d . . .
C10L C 0.3858(2) 0.1961(3) 0.5625(2) 0.079 Uani 1 1 d . A .
H10L H 0.3712 0.1939 0.5325 0.095 Uiso 1 1 calc R . .
C11L C 0.4385(3) 0.2240(2) 0.5737(2) 0.077 Uani 1 1 d . . .
H11L H 0.4588 0.2415 0.5512 0.093 Uiso 1 1 calc R A .
C12L C 0.4621(2) 0.2272(2) 0.6165(2) 0.068 Uani 1 1 d . A .
C13L C 0.4295(3) 0.2013(3) 0.6489(2) 0.089 Uani 1 1 d . . .
H13L H 0.4439 0.2025 0.6789 0.106 Uiso 1 1 calc R A .
C14L C 0.3776(3) 0.1746(2) 0.6371(2) 0.077 Uani 1 1 d . A .
H14L H 0.3568 0.1576 0.6595 0.092 Uiso 1 1 calc R . .
C15L C 0.5166(3) 0.2562(3) 0.6283(2) 0.081 Uani 1 1 d . . .
C16L C 0.5423(3) 0.2973(3) 0.6061(3) 0.094 Uani 1 1 d . A .
H16L H 0.5230 0.3087 0.5834 0.113 Uiso 1 1 calc R . .
C17L C 0.5972(3) 0.3228(3) 0.6165(3) 0.122 Uani 1 1 d . . .
H17L H 0.6140 0.3511 0.6007 0.146 Uiso 1 1 calc R A .
C18L C 0.6262(4) 0.3077(4) 0.6488(3) 0.146 Uani 1 1 d . A .
H18L H 0.6628 0.3255 0.6553 0.175 Uiso 1 1 calc R . .
C19L C 0.6026(3) 0.2665(5) 0.6720(3) 0.153 Uani 1 1 d . . .
H19L H 0.6226 0.2557 0.6945 0.184 Uiso 1 1 calc R A .
C20L C 0.5475(3) 0.2405(4) 0.6615(3) 0.127 Uani 1 1 d . A .
H20L H 0.5311 0.2119 0.6771 0.152 Uiso 1 1 calc R . .
C21L C 0.1695(6) 0.1024(4) 0.6857(3) 0.192 Uani 1 1 d D . .
C22L C 0.1987(12) 0.1467(8) 0.7169(6) 0.469 Uani 1 1 d D A .
Mn1M Mn 0.26827(4) 0.23133(3) 0.52179(3) 0.070 Uani 1 1 d . A .
O1M O 0.26440(17) 0.25994(16) 0.57820(14) 0.080 Uani 1 1 d . . .
O2M O 0.41655(18) 0.33888(19) 0.54116(14) 0.100 Uani 1 1 d . A .
O3M O 0.28493(15) 0.20899(14) 0.46517(13) 0.071 Uani 1 1 d . . .
O4M O 0.23294(19) 0.28510(18) 0.49120(16) 0.097 Uani 1 1 d D . .
N1M N 0.34020(19) 0.27497(19) 0.52120(16) 0.072 Uani 1 1 d . . .
N2M N 0.36616(19) 0.26847(17) 0.48284(15) 0.067 Uani 1 1 d . A .
C1M C 0.2990(3) 0.2961(4) 0.6026(2) 0.121 Uani 1 1 d . A .
C2M C 0.3489(3) 0.3225(4) 0.5910(3) 0.161 Uani 1 1 d . . .
C3M C 0.3837(5) 0.3621(7) 0.6187(4) 0.315 Uani 1 1 d . A .
H3M H 0.4193 0.3764 0.6118 0.378 Uiso 1 1 calc R . .
C4M C 0.3659(6) 0.3811(13) 0.6571(6) 0.593 Uani 1 1 d . . .
H4M H 0.3879 0.4105 0.6736 0.711 Uiso 1 1 calc R A .
C5M C 0.3161(5) 0.3557(8) 0.6696(5) 0.309 Uani 1 1 d . A .
H5M H 0.3046 0.3669 0.6959 0.370 Uiso 1 1 calc R . .
C6M C 0.2814(4) 0.3127(6) 0.6433(4) 0.201 Uani 1 1 d . . .
H6M H 0.2475 0.2953 0.6525 0.242 Uiso 1 1 calc R A .
C7M C 0.3706(3) 0.3118(3) 0.5493(2) 0.104 Uani 1 1 d . A .
C8M C 0.3333(2) 0.2322(2) 0.45621(19) 0.068 Uani 1 1 d . A .
C9M C 0.3542(2) 0.2173(2) 0.41519(19) 0.064 Uani 1 1 d . . .
C10M C 0.3231(2) 0.2066(2) 0.3746(2) 0.067 Uani 1 1 d . A .
H10M H 0.2878 0.2077 0.3726 0.081 Uiso 1 1 calc R . .
C11M C 0.3444(3) 0.1943(2) 0.3373(2) 0.072 Uani 1 1 d . . .
H11M H 0.3236 0.1881 0.3094 0.087 Uiso 1 1 calc R A .
C12M C 0.3949(3) 0.1908(3) 0.3388(2) 0.082 Uani 1 1 d . A .
C13M C 0.4246(3) 0.1997(3) 0.3799(3) 0.100 Uani 1 1 d . . .
H13M H 0.4593 0.1969 0.3823 0.120 Uiso 1 1 calc R A .
C14M C 0.4033(3) 0.2129(2) 0.4180(2) 0.081 Uani 1 1 d . A .
H14M H 0.4237 0.2188 0.4461 0.098 Uiso 1 1 calc R . .
C15M C 0.4186(3) 0.1774(3) 0.2978(3) 0.103 Uani 1 1 d . . .
C16M C 0.3876(4) 0.1437(3) 0.2645(2) 0.107 Uani 1 1 d . A .
H16M H 0.3510 0.1282 0.2675 0.129 Uiso 1 1 calc R . .
C17M C 0.4096(5) 0.1323(4) 0.2267(3) 0.146 Uani 1 1 d . . .
H17M H 0.3880 0.1104 0.2031 0.175 Uiso 1 1 calc R A .
C18M C 0.4622(6) 0.1529(8) 0.2242(5) 0.266 Uani 1 1 d . A .
H18M H 0.4779 0.1451 0.1988 0.320 Uiso 1 1 calc R . .
C19M C 0.4918(6) 0.1835(10) 0.2563(5) 0.371 Uani 1 1 d . . .
H19M H 0.5290 0.1959 0.2545 0.445 Uiso 1 1 calc R A .
C20M C 0.4707(4) 0.1989(6) 0.2937(4) 0.209 Uani 1 1 d . A .
H20M H 0.4924 0.2236 0.3153 0.250 Uiso 1 1 calc R . .
C21M C 0.2155(6) 0.2938(7) 0.4484(5) 0.242 Uani 1 1 d D A .
C22M C 0.1538(7) 0.2885(7) 0.4499(10) 0.476 Uani 1 1 d D . .
Mn1N Mn 0.43590(4) 0.33796(4) 0.47913(3) 0.072 Uani 1 1 d . . .
O1N O 0.48760(15) 0.30780(15) 0.48826(12) 0.074 Uani 1 1 d . A .
O2N O 0.48497(17) 0.34282(19) 0.35152(14) 0.091 Uani 1 1 d . A .
O3N O 0.38419(16) 0.36863(14) 0.46069(14) 0.075 Uani 1 1 d . A .
O4N O 0.49738(19) 0.41496(18) 0.49411(17) 0.103 Uani 1 1 d D A .
N1N N 0.44439(19) 0.33942(17) 0.41528(16) 0.067 Uani 1 1 d . A .
N2N N 0.4070(2) 0.35615(18) 0.39030(17) 0.074 Uani 1 1 d . . .
C1N C 0.5202(3) 0.2999(2) 0.4598(2) 0.075 Uani 1 1 d . . .
C2N C 0.5206(3) 0.3117(3) 0.4142(2) 0.080 Uani 1 1 d . A .
C3N C 0.5566(3) 0.3000(3) 0.3883(2) 0.104 Uani 1 1 d . . .
H3N H 0.5569 0.3077 0.3578 0.125 Uiso 1 1 calc R A .
C4N C 0.5913(4) 0.2778(4) 0.4057(2) 0.129 Uani 1 1 d . A .
H4N H 0.6166 0.2714 0.3877 0.155 Uiso 1 1 calc R . .
C5N C 0.5899(3) 0.2643(3) 0.4496(2) 0.102 Uani 1 1 d . . .
H5N H 0.6133 0.2477 0.4613 0.122 Uiso 1 1 calc R A .
C6N C 0.5559(3) 0.2747(3) 0.4753(2) 0.089 Uani 1 1 d . A .
H6N H 0.5554 0.2649 0.5052 0.107 Uiso 1 1 calc R . .
C7N C 0.4817(3) 0.3325(2) 0.3933(2) 0.076 Uani 1 1 d . . .
C8N C 0.3762(2) 0.3692(2) 0.4175(2) 0.074 Uani 1 1 d . A .
C9N C 0.3309(3) 0.3831(3) 0.4004(3) 0.087 Uani 1 1 d . . .
C10N C 0.3017(3) 0.3627(3) 0.3613(2) 0.098 Uani 1 1 d . A .
H10N H 0.3118 0.3401 0.3425 0.117 Uiso 1 1 calc R . .
C11N C 0.2541(3) 0.3769(3) 0.3491(3) 0.103 Uani 1 1 d . . .
H11N H 0.2322 0.3636 0.3223 0.124 Uiso 1 1 calc R A .
C12N C 0.2425(3) 0.4100(3) 0.3777(2) 0.083 Uani 1 1 d . A .
C13N C 0.2674(3) 0.4283(3) 0.4152(3) 0.117 Uani 1 1 d . . .
H13N H 0.2558 0.4493 0.4346 0.140 Uiso 1 1 calc R A .
C14N C 0.3124(3) 0.4157(3) 0.4260(4) 0.127 Uani 1 1 d . A .
H14N H 0.3329 0.4303 0.4531 0.153 Uiso 1 1 calc R . .
C15N C 0.1900(4) 0.4206(3) 0.3633(3) 0.113 Uani 1 1 d . . .
C16N C 0.1756(3) 0.4307(2) 0.3220(3) 0.098 Uani 1 1 d . A .
H16N H 0.1997 0.4315 0.3001 0.117 Uiso 1 1 calc R . .
C17N C 0.1307(4) 0.4398(3) 0.3085(3) 0.119 Uani 1 1 d . . .
H17N H 0.1231 0.4443 0.2779 0.143 Uiso 1 1 calc R A .
C18N C 0.0964(3) 0.4425(3) 0.3382(3) 0.120 Uani 1 1 d . A .
H18N H 0.0644 0.4489 0.3291 0.144 Uiso 1 1 calc R . .
C19N C 0.1094(4) 0.4355(3) 0.3843(4) 0.135 Uani 1 1 d . . .
H19O H 0.0867 0.4383 0.4065 0.163 Uiso 1 1 calc R A .
C20N C 0.1556(3) 0.4246(3) 0.3957(3) 0.116 Uani 1 1 d . A .
H20N H 0.1643 0.4197 0.4260 0.139 Uiso 1 1 calc R . .
C21N C 0.5281(6) 0.4383(8) 0.5350(5) 0.429 Uani 1 1 d D . .
C22N C 0.5623(3) 0.4875(3) 0.5237(7) 0.282 Uani 1 1 d D A .
Mn1O Mn 0.43710(4) 0.37316(4) 0.32127(3) 0.082 Uani 1 1 d . A .
O1O O 0.47398(17) 0.44019(18) 0.34280(16) 0.095 Uani 1 1 d . . .
O2O O 0.33809(17) 0.44637(15) 0.26267(14) 0.079 Uani 1 1 d . A .
O3O O 0.39515(17) 0.31088(17) 0.29021(13) 0.080 Uani 1 1 d . . .
O4O O 0.4942(2) 0.3889(2) 0.26782(17) 0.113 Uani 1 1 d . . .
N1O N 0.3835(2) 0.39591(18) 0.28904(17) 0.073 Uani 1 1 d . . .
N2O N 0.34690(19) 0.35824(17) 0.26013(16) 0.069 Uani 1 1 d . A .
C1O C 0.4581(3) 0.4806(3) 0.3382(3) 0.104 Uani 1 1 d . A .
C2O C 0.4125(3) 0.4832(3) 0.3153(2) 0.082 Uani 1 1 d . . .
C3O C 0.4005(3) 0.5270(3) 0.3132(3) 0.102 Uani 1 1 d . A .
H3O H 0.3687 0.5277 0.2972 0.122 Uiso 1 1 calc R . .
C4O C 0.4361(4) 0.5707(4) 0.3350(4) 0.141 Uani 1 1 d . . .
H4O H 0.4273 0.6007 0.3350 0.169 Uiso 1 1 calc R A .
C5O C 0.4813(4) 0.5708(4) 0.3555(4) 0.149 Uani 1 1 d . A .
H5O H 0.5053 0.6014 0.3686 0.179 Uiso 1 1 calc R . .
C6O C 0.4951(3) 0.5280(3) 0.3584(3) 0.130 Uani 1 1 d . . .
H6O H 0.5281 0.5290 0.3733 0.156 Uiso 1 1 calc R A .
C7O C 0.3760(2) 0.4392(2) 0.2870(2) 0.073 Uani 1 1 d . A .
C8O C 0.3556(3) 0.3150(2) 0.2640(2) 0.073 Uani 1 1 d . A .
C9O C 0.3202(3) 0.2709(2) 0.23713(19) 0.068 Uani 1 1 d . . .
C10O C 0.2680(2) 0.2666(2) 0.2284(2) 0.069 Uani 1 1 d . A .
H10O H 0.2553 0.2922 0.2394 0.083 Uiso 1 1 calc R . .
C11O C 0.2329(3) 0.2248(2) 0.2036(2) 0.080 Uani 1 1 d . . .
H11O H 0.1965 0.2219 0.1976 0.096 Uiso 1 1 calc R A .
C12O C 0.2524(3) 0.1876(2) 0.18779(19) 0.074 Uani 1 1 d . A .
C13O C 0.3066(3) 0.1932(3) 0.1974(2) 0.087 Uani 1 1 d . . .
H13O H 0.3204 0.1680 0.1872 0.104 Uiso 1 1 calc R A .
C14O C 0.3390(3) 0.2346(3) 0.2212(2) 0.081 Uani 1 1 d . A .
H14O H 0.3756 0.2384 0.2269 0.097 Uiso 1 1 calc R . .
C15O C 0.2152(3) 0.1415(3) 0.1638(2) 0.083 Uani 1 1 d . . .
C16O C 0.1707(3) 0.1456(4) 0.1387(3) 0.138 Uani 1 1 d . A .
H16O H 0.1642 0.1767 0.1367 0.166 Uiso 1 1 calc R . .
C17O C 0.1360(4) 0.1015(4) 0.1167(4) 0.172 Uani 1 1 d . . .
H17O H 0.1050 0.1030 0.0998 0.206 Uiso 1 1 calc R A .
C18O C 0.1452(3) 0.0560(3) 0.1185(4) 0.132 Uani 1 1 d . A .
H18O H 0.1207 0.0261 0.1046 0.159 Uiso 1 1 calc R . .
C19O C 0.1875(4) 0.0567(4) 0.1397(5) 0.193 Uani 1 1 d . . .
H19P H 0.1964 0.0267 0.1394 0.232 Uiso 1 1 calc R A .
C20O C 0.2232(4) 0.0995(4) 0.1640(5) 0.185 Uani 1 1 d . A .
H20O H 0.2537 0.0967 0.1808 0.222 Uiso 1 1 calc R . .
C21O C 0.4871(3) 0.3571(4) 0.2292(3) 0.132 Uani 1 1 d . A .
C22O C 0.5033(6) 0.3135(6) 0.2333(6) 0.154 Uiso 0.70 1 d P . .
C23O C 0.5445(8) 0.3625(8) 0.2121(7) 0.081 Uiso 0.30 1 d P A .
Mn1P Mn 0.30627(4) 0.39770(3) 0.21130(3) 0.071 Uani 1 1 d . . .
O1P O 0.23826(17) 0.37263(15) 0.22958(14) 0.079 Uani 1 1 d . A .
O2P O 0.23063(15) 0.31039(14) 0.09685(13) 0.069 Uani 1 1 d . . .
O3P O 0.37241(16) 0.41494(14) 0.18404(13) 0.073 Uani 1 1 d . A .
O4P O 0.28875(17) 0.46167(14) 0.17937(15) 0.082 Uani 1 1 d . A .
N1P N 0.28448(19) 0.35284(17) 0.15701(15) 0.063 Uani 1 1 d . A .
N2P N 0.32659(19) 0.35194(17) 0.13196(17) 0.068 Uani 1 1 d . . .
C1P C 0.1932(2) 0.3479(2) 0.2050(2) 0.072 Uani 1 1 d . . .
C2P C 0.1905(2) 0.3274(2) 0.1608(2) 0.068 Uani 1 1 d . A .
C3P C 0.1397(3) 0.3026(2) 0.1385(2) 0.077 Uani 1 1 d . . .
H3P H 0.1378 0.2897 0.1086 0.093 Uiso 1 1 calc R A .
C4P C 0.0942(3) 0.2966(3) 0.1574(3) 0.093 Uani 1 1 d . A .
H4P H 0.0608 0.2800 0.1414 0.111 Uiso 1 1 calc R . .
C5P C 0.0980(3) 0.3158(3) 0.2020(3) 0.101 Uani 1 1 d . . .
H5P H 0.0663 0.3115 0.2161 0.121 Uiso 1 1 calc R A .
C6P C 0.1445(3) 0.3397(3) 0.2251(3) 0.091 Uani 1 1 d . A .
H6P H 0.1452 0.3515 0.2552 0.109 Uiso 1 1 calc R . .
C7P C 0.2370(2) 0.3311(2) 0.1378(2) 0.065 Uani 1 1 d . A .
C8P C 0.3711(2) 0.3855(2) 0.1490(2) 0.068 Uani 1 1 d . A .
C9P C 0.4197(2) 0.3892(2) 0.1293(2) 0.069 Uani 1 1 d . . .
C10P C 0.4316(2) 0.3473(2) 0.11312(19) 0.068 Uani 1 1 d . A .
H10P H 0.4065 0.3151 0.1147 0.082 Uiso 1 1 calc R . .
C11P C 0.4785(2) 0.3513(2) 0.0950(2) 0.067 Uani 1 1 d . . .
H11P H 0.4849 0.3220 0.0839 0.080 Uiso 1 1 calc R A .
C12P C 0.5171(2) 0.3979(2) 0.0926(2) 0.072 Uani 1 1 d . A .
C13P C 0.5055(3) 0.4399(2) 0.1090(2) 0.078 Uani 1 1 d . . .
H13P H 0.5309 0.4720 0.1081 0.094 Uiso 1 1 calc R A .
C14P C 0.4590(3) 0.4356(2) 0.1262(2) 0.077 Uani 1 1 d . A .
H14P H 0.4526 0.4651 0.1366 0.093 Uiso 1 1 calc R . .
C15P C 0.5683(2) 0.4021(2) 0.0743(2) 0.074 Uani 1 1 d . . .
C16P C 0.5691(3) 0.3723(2) 0.0367(2) 0.079 Uani 1 1 d . A .
H16P H 0.5366 0.3496 0.0233 0.094 Uiso 1 1 calc R . .
C17P C 0.6145(3) 0.3747(2) 0.0189(3) 0.090 Uani 1 1 d . . .
H17P H 0.6133 0.3540 -0.0071 0.108 Uiso 1 1 calc R A .
C18P C 0.6631(3) 0.4066(3) 0.0374(3) 0.095 Uani 1 1 d . A .
H18P H 0.6952 0.4077 0.0250 0.114 Uiso 1 1 calc R . .
C19P C 0.6628(3) 0.4367(3) 0.0745(3) 0.099 Uani 1 1 d . . .
H19Q H 0.6953 0.4593 0.0879 0.119 Uiso 1 1 calc R A .
C20P C 0.6154(3) 0.4345(3) 0.0928(3) 0.089 Uani 1 1 d . A .
H20P H 0.6160 0.4558 0.1182 0.107 Uiso 1 1 calc R . .

loop_
_atom_site_aniso_label
_atom_site_aniso_U_11
_atom_site_aniso_U_22
_atom_site_aniso_U_33
_atom_site_aniso_U_23
_atom_site_aniso_U_13
_atom_site_aniso_U_12
Mn1A 0.077 0.055 0.066 0.016 0.005 0.016
O1A 0.081 0.056 0.078 0.022 0.007 0.020
O2A 0.082 0.055 0.083 0.024 0.018 0.013
O3A 0.071 0.058 0.067 0.014 0.013 0.018
O4A 0.082 0.081 0.073 0.021 -0.013 0.005
N1A 0.060 0.051 0.075 0.020 0.004 0.008
N2A 0.071 0.045 0.077 0.018 0.005 0.012
C1A 0.067 0.063 0.071 0.020 0.000 0.018
C2A 0.078 0.054 0.078 0.028 -0.001 0.009
C3A 0.093 0.057 0.101 0.032 0.012 0.017
C4A 0.087 0.056 0.119 0.032 0.020 0.013
C5A 0.101 0.058 0.134 0.035 0.018 0.029
C6A 0.082 0.058 0.093 0.021 -0.003 0.019
C7A 0.072 0.061 0.067 0.019 0.004 0.007
C8A 0.076 0.044 0.056 0.014 -0.008 0.006
C9A 0.055 0.058 0.060 0.014 0.001 0.013
C10A 0.107 0.071 0.127 0.025 -0.018 0.016
C11A 0.172 0.052 0.122 0.015 -0.053 0.006
C12A 0.109 0.052 0.070 0.007 0.013 0.031
C13A 0.097 0.078 0.105 0.032 0.014 0.032
C14A 0.089 0.059 0.101 0.018 0.016 0.005
C15A 0.137 0.063 0.071 0.011 0.008 0.044
C16A 0.142 0.064 0.141 0.035 -0.029 0.020
C17A 0.196 0.078 0.143 0.046 -0.013 0.010
C18A 0.221 0.103 0.197 0.057 0.042 0.078
C19A 0.190 0.143 0.331 0.107 0.099 0.109
C20A 0.201 0.140 0.233 0.103 0.111 0.120
Mn1B 0.075 0.060 0.075 0.020 0.016 0.013
O1B 0.069 0.061 0.099 0.019 0.013 0.014
O2B 0.080 0.074 0.065 0.013 0.008 0.029
O3B 0.080 0.053 0.077 0.018 0.010 0.017
O4B 0.098 0.104 0.109 0.035 0.039 0.006
N1B 0.063 0.064 0.064 0.022 0.014 0.020
N2B 0.071 0.063 0.066 0.017 0.010 0.021
C1B 0.057 0.079 0.072 0.017 0.017 0.012
C2B 0.060 0.070 0.063 0.024 0.019 0.021
C3B 0.087 0.087 0.073 0.013 0.014 0.028
C4B 0.094 0.103 0.097 0.019 -0.004 0.046
C5B 0.092 0.095 0.084 0.012 0.001 0.028
C6B 0.079 0.094 0.080 0.019 0.016 0.019
C7B 0.071 0.059 0.053 0.008 0.019 0.007
C8B 0.079 0.059 0.060 0.019 0.019 0.027
C9B 0.094 0.065 0.061 0.008 -0.001 0.037
C10B 0.101 0.082 0.093 0.039 0.004 0.023
C11B 0.095 0.088 0.098 0.038 -0.007 0.025
C12B 0.090 0.078 0.079 0.012 -0.007 0.046
C13B 0.069 0.072 0.072 0.014 0.002 0.037
C14B 0.069 0.052 0.066 0.012 0.010 0.026
C15B 0.102 0.091 0.101 0.018 -0.015 0.038
C16B 0.118 0.155 0.142 0.051 -0.036 0.051
C17B 0.116 0.235 0.161 0.099 -0.030 0.065
C18B 0.115 0.221 0.256 0.111 -0.102 0.005
C19B 0.246 0.191 0.205 0.060 -0.145 0.005
C20B 0.130 0.137 0.126 0.004 -0.077 0.041
C21B 0.131 0.206 0.182 0.078 0.060 0.073
C22B 0.140 0.112 0.294 0.088 0.048 0.004
Mn1C 0.075 0.064 0.063 0.012 0.009 0.027
O1C 0.077 0.084 0.075 0.012 0.016 0.026
O2C 0.090 0.065 0.057 0.009 0.003 0.026
O3C 0.075 0.066 0.062 0.010 0.007 0.023
O4C 0.112 0.060 0.121 -0.004 0.009 0.037
N1C 0.080 0.049 0.055 0.006 0.008 0.025
N2C 0.084 0.056 0.053 0.008 0.010 0.029
C1C 0.108 0.079 0.053 0.014 0.011 0.014
C2C 0.139 0.168 0.079 0.034 0.010 -0.036
C3C 0.180 0.369 0.074 0.080 -0.002 -0.113
C4C 0.183 0.264 0.075 0.074 -0.022 -0.084
C5C 0.121 0.144 0.071 0.041 -0.010 -0.034
C6C 0.090 0.073 0.064 0.018 0.005 0.016
C7C 0.089 0.054 0.057 0.009 0.008 0.030
C8C 0.070 0.053 0.064 0.009 0.004 0.027
C9C 0.075 0.052 0.052 0.002 0.004 0.024
C10C 0.084 0.068 0.066 0.010 0.009 0.033
C11C 0.083 0.065 0.064 0.012 0.000 0.022
C12C 0.085 0.055 0.062 0.010 0.008 0.028
C13C 0.078 0.060 0.067 0.010 0.020 0.025
C14C 0.082 0.065 0.055 0.004 -0.001 0.030
C15C 0.101 0.065 0.062 0.012 0.029 0.033
C16C 0.110 0.072 0.078 0.015 0.028 0.028
C17C 0.143 0.109 0.078 0.023 0.028 0.039
C18C 0.117 0.136 0.109 0.034 0.044 0.029
C19C 0.090 0.089 0.109 0.014 0.022 0.012
C20C 0.081 0.080 0.093 0.024 0.029 0.024
C21C 0.145 0.086 0.970 0.002 -0.028 0.088
C22C 0.271 0.262 0.624 -0.167 -0.150 0.010
Mn1D 0.083 0.064 0.058 0.010 0.006 0.024
O1D 0.068 0.070 0.084 0.016 0.000 0.028
O2D 0.069 0.069 0.073 0.021 0.011 0.026
O3D 0.092 0.058 0.059 0.005 0.020 0.021
O4D 0.140 0.146 0.049 0.016 -0.015 0.012
N1D 0.069 0.072 0.055 0.008 0.001 0.023
N2D 0.064 0.060 0.064 0.006 0.005 0.025
C1D 0.066 0.078 0.067 0.007 -0.003 0.027
C2D 0.091 0.074 0.094 0.009 -0.005 0.035
C3D 0.099 0.076 0.122 0.017 0.020 0.036
C4D 0.095 0.095 0.103 0.029 0.031 0.041
C5D 0.080 0.064 0.082 0.008 0.009 0.032
C6D 0.071 0.064 0.066 0.005 -0.003 0.032
C7D 0.068 0.080 0.056 0.008 -0.002 0.017
C8D 0.071 0.053 0.054 0.006 0.004 0.020
C9D 0.080 0.064 0.053 0.001 0.011 0.017
C10D 0.139 0.078 0.059 0.020 0.026 0.053
C11D 0.124 0.075 0.064 0.009 0.030 0.055
C12D 0.090 0.064 0.062 0.009 -0.003 0.031
C13D 0.075 0.071 0.054 0.014 0.011 0.020
C14D 0.064 0.083 0.051 0.015 0.008 0.022
C15D 0.134 0.079 0.059 -0.012 -0.013 0.060
C16D 0.196 0.120 0.079 -0.009 0.011 0.113
C17D 0.227 0.258 0.089 -0.051 -0.008 0.176
C18D 0.366 0.159 0.091 -0.027 -0.057 0.198
C19D 0.315 0.119 0.089 -0.015 -0.026 0.120
C20D 0.214 0.075 0.084 -0.001 -0.016 0.082
C21D 0.168 0.218 0.147 -0.022 0.013 -0.028
C22D 0.233 0.349 0.237 -0.172 0.124 -0.112
Mn1E 0.072 0.064 0.057 0.010 0.009 0.025
O1E 0.082 0.071 0.058 0.002 -0.005 0.026
O2E 0.096 0.063 0.048 0.007 0.016 0.034
O3E 0.081 0.063 0.062 0.005 0.005 0.037
O4E 0.082 0.068 0.097 0.023 0.024 0.026
N1E 0.063 0.063 0.046 0.010 0.010 0.022
N2E 0.077 0.067 0.045 0.010 0.014 0.030
C1E 0.070 0.097 0.049 0.015 0.007 0.017
C2E 0.068 0.080 0.049 0.004 0.006 0.021
C3E 0.117 0.113 0.062 -0.010 0.005 0.053
C4E 0.129 0.163 0.066 -0.025 -0.008 0.072
C5E 0.138 0.169 0.065 -0.020 -0.019 0.092
C6E 0.089 0.128 0.061 0.000 0.001 0.047
C7E 0.075 0.060 0.053 0.009 0.016 0.019
C8E 0.074 0.060 0.049 0.005 0.013 0.020
C9E 0.068 0.051 0.055 0.008 0.010 0.022
C10E 0.080 0.051 0.057 0.009 0.010 0.020
C11E 0.081 0.060 0.049 0.005 0.010 0.010
C12E 0.088 0.058 0.054 0.001 -0.007 0.017
C13E 0.079 0.080 0.063 -0.002 0.001 0.031
C14E 0.078 0.079 0.058 0.008 0.012 0.031
C15E 0.106 0.085 0.059 0.010 -0.001 0.006
C16E 0.090 0.084 0.059 -0.005 0.013 -0.003
C17E 0.108 0.134 0.053 -0.014 0.008 0.003
C18E 0.135 0.220 0.093 -0.021 -0.033 0.078
C19E 0.204 0.213 0.085 -0.013 -0.043 0.108
C20E 0.161 0.165 0.089 -0.021 -0.038 0.104
C21E 0.089 0.085 0.073 0.027 0.012 0.016
C22E 0.194 0.088 0.284 0.022 -0.137 0.003
Mn1F 0.088 0.066 0.047 0.010 0.015 0.035
O1F 0.090 0.081 0.058 0.014 0.021 0.046
O2F 0.071 0.090 0.050 0.014 0.011 0.040
O3F 0.095 0.063 0.044 0.010 0.011 0.029
O4F 0.123 0.072 0.084 0.000 0.024 0.045
N1F 0.068 0.072 0.053 0.010 0.010 0.036
N2F 0.066 0.065 0.047 0.006 0.010 0.029
C1F 0.081 0.075 0.060 0.013 0.016 0.043
C2F 0.082 0.070 0.056 0.012 0.019 0.040
C3F 0.079 0.095 0.065 0.021 0.016 0.047
C4F 0.077 0.129 0.078 0.032 0.015 0.045
C5F 0.080 0.127 0.082 0.035 0.024 0.049
C6F 0.085 0.089 0.062 0.018 0.022 0.039
C7F 0.071 0.065 0.058 0.007 0.009 0.031
C8F 0.070 0.063 0.056 0.012 0.016 0.027
C9F 0.074 0.068 0.044 0.006 -0.004 0.012
C10F 0.096 0.094 0.049 0.005 0.009 0.005
C11F 0.099 0.113 0.041 -0.008 -0.006 -0.008
C12F 0.079 0.096 0.050 0.020 -0.009 -0.002
C13F 0.076 0.069 0.047 0.002 -0.006 0.023
C14F 0.063 0.052 0.050 0.007 0.002 0.013
C15F 0.066 0.089 0.064 0.006 -0.007 -0.005
C16F 0.106 0.190 0.082 0.035 -0.016 -0.049
C17F 0.092 0.195 0.136 0.026 -0.037 -0.051
C18F 0.109 0.104 0.132 0.002 0.030 -0.003
C19F 0.097 0.075 0.091 -0.024 0.006 0.004
C20F 0.071 0.067 0.078 -0.011 0.012 0.004
C21F 0.120 0.098 0.201 -0.004 0.013 0.030
C22F 0.240 0.210 0.179 -0.093 -0.023 0.098
Mn1G 0.077 0.068 0.047 0.009 0.013 0.034
O1G 0.091 0.071 0.053 0.004 0.015 0.038
O2G 0.080 0.049 0.047 -0.001 0.003 0.017
O3G 0.062 0.058 0.057 0.008 0.010 0.021
O4G 0.086 0.091 0.048 0.009 0.008 0.044
N1G 0.070 0.049 0.044 0.000 0.002 0.025
N2G 0.072 0.049 0.046 0.002 0.009 0.026
C1G 0.103 0.067 0.044 0.002 0.001 0.045
C2G 0.088 0.061 0.050 -0.002 0.001 0.034
C3G 0.113 0.073 0.064 -0.020 -0.003 0.030
C4G 0.127 0.115 0.088 -0.035 -0.013 0.038
C5G 0.142 0.119 0.082 -0.048 -0.011 0.050
C6G 0.137 0.127 0.064 -0.027 0.003 0.058
C7G 0.074 0.056 0.043 0.000 -0.005 0.025
C8G 0.055 0.049 0.052 0.008 0.001 0.021
C9G 0.054 0.055 0.042 0.013 0.007 0.020
C10G 0.054 0.051 0.059 0.013 0.007 0.021
C11G 0.048 0.049 0.060 0.006 0.005 0.012
C12G 0.078 0.046 0.057 0.009 0.004 0.025
C13G 0.069 0.059 0.076 0.008 0.007 0.025
C14G 0.061 0.041 0.068 0.006 -0.007 0.014
C15G 0.077 0.052 0.071 0.009 0.008 0.025
C16G 0.102 0.058 0.089 -0.002 -0.002 0.036
C17G 0.117 0.063 0.126 -0.011 -0.015 0.030
C18G 0.115 0.071 0.115 -0.013 0.008 0.042
C19G 0.118 0.093 0.102 -0.025 0.002 0.048
C20G 0.096 0.068 0.097 -0.011 -0.006 0.040
C21G 0.106 0.099 0.063 0.001 0.007 0.033
C22G 0.091 0.117 0.120 0.006 -0.004 0.037
Mn1H 0.068 0.049 0.046 0.000 0.004 0.017
O1H 0.063 0.066 0.053 -0.012 0.000 0.021
O2H 0.067 0.092 0.057 -0.018 0.001 0.029
O3H 0.066 0.049 0.050 0.001 0.003 0.016
O4H 0.088 0.067 0.070 0.003 0.002 0.003
N1H 0.056 0.050 0.047 0.000 0.001 0.014
N2H 0.068 0.053 0.046 -0.003 0.001 0.023
C1H 0.060 0.052 0.063 0.006 0.001 0.017
C2H 0.056 0.056 0.061 -0.007 0.003 0.018
C3H 0.066 0.075 0.068 -0.003 0.006 0.025
C4H 0.073 0.079 0.076 -0.009 0.004 0.037
C5H 0.072 0.074 0.094 0.002 -0.010 0.032
C6H 0.071 0.058 0.068 -0.003 0.002 0.024
C7H 0.058 0.053 0.051 -0.001 0.008 0.014
C8H 0.068 0.046 0.041 0.006 0.007 0.012
C9H 0.059 0.050 0.047 0.004 0.007 0.016
C10H 0.071 0.052 0.052 0.005 0.003 0.026
C11H 0.072 0.048 0.062 -0.011 0.003 0.019
C12H 0.067 0.058 0.056 -0.003 0.005 0.029
C13H 0.102 0.053 0.058 0.004 0.003 0.034
C14H 0.080 0.052 0.054 -0.001 -0.009 0.017
C15H 0.081 0.060 0.075 -0.002 -0.006 0.032
C16H 0.095 0.062 0.077 -0.002 -0.017 0.030
C17H 0.131 0.099 0.093 -0.016 -0.040 0.065
C18H 0.119 0.104 0.116 0.008 -0.030 0.059
C19H 0.106 0.090 0.121 0.011 -0.010 0.048
C20H 0.083 0.069 0.083 -0.003 -0.009 0.029
C21H 0.936 0.638 0.216 0.003 -0.097 0.599
C22H 0.227 0.214 0.124 -0.047 0.043 0.049
Mn1I 0.071 0.072 0.048 -0.006 0.003 0.020
O1I 0.081 0.088 0.068 0.007 0.001 0.006
O2I 0.094 0.058 0.059 0.005 -0.015 0.019
O3I 0.077 0.064 0.047 -0.003 -0.002 0.032
O4I 0.111 0.121 0.074 -0.022 0.015 0.052
N1I 0.086 0.051 0.047 0.002 0.000 0.017
N2I 0.073 0.049 0.048 0.000 0.001 0.019
C1I 0.097 0.092 0.077 0.014 0.008 0.001
C2I 0.099 0.069 0.087 0.015 -0.003 0.011
C3I 0.141 0.058 0.155 0.023 -0.022 0.011
C4I 0.178 0.079 0.250 0.044 -0.050 -0.003
C5I 0.192 0.078 0.239 0.034 -0.045 0.000
C6I 0.123 0.098 0.142 0.016 -0.002 -0.015
C7I 0.095 0.059 0.061 0.003 0.018 0.023
C8I 0.075 0.062 0.039 -0.004 -0.004 0.032
C9I 0.072 0.049 0.043 0.004 -0.009 0.019
C10I 0.091 0.065 0.058 0.004 -0.005 0.025
C11I 0.088 0.055 0.068 0.004 -0.011 0.022
C12I 0.092 0.070 0.058 0.016 0.001 0.017
C13I 0.086 0.081 0.073 0.019 0.011 0.032
C14I 0.081 0.054 0.062 0.005 -0.003 0.018
C15I 0.107 0.077 0.098 0.023 0.013 0.004
C16I 0.147 0.096 0.132 0.048 0.041 0.008
C17I 0.210 0.101 0.259 0.074 0.088 0.046
C18I 0.164 0.164 0.329 0.132 0.050 0.033
C19I 0.133 0.172 0.266 0.064 -0.015 -0.035
C20I 0.139 0.114 0.218 0.059 0.026 -0.016
C21I 0.169 0.192 0.150 -0.052 0.007 0.076
C22I 0.211 0.284 0.113 -0.069 -0.012 0.128
Mn1J 0.078 0.052 0.050 0.002 -0.004 0.022
O1J 0.080 0.065 0.067 -0.006 -0.008 0.033
O2J 0.078 0.060 0.082 -0.008 0.019 0.009
O3J 0.084 0.053 0.056 0.003 0.002 0.018
O4J 0.129 0.083 0.075 0.010 -0.025 0.053
N1J 0.064 0.060 0.050 -0.002 0.002 0.016
N2J 0.071 0.051 0.059 -0.003 0.013 0.012
C1J 0.071 0.070 0.060 0.002 -0.007 0.033
C2J 0.070 0.070 0.058 0.001 -0.001 0.020
C3J 0.075 0.083 0.088 -0.001 0.009 0.021
C4J 0.090 0.107 0.099 -0.002 0.008 0.037
C5J 0.096 0.107 0.109 0.001 0.022 0.055
C6J 0.109 0.089 0.078 0.001 0.000 0.052
C7J 0.069 0.064 0.052 0.002 0.003 0.025
C8J 0.077 0.054 0.052 0.002 0.005 0.023
C9J 0.078 0.054 0.061 -0.004 0.011 0.015
C10J 0.115 0.055 0.066 0.008 0.025 0.020
C11J 0.099 0.083 0.081 0.006 0.041 0.019
C12J 0.077 0.059 0.076 -0.005 0.027 0.009
C13J 0.083 0.062 0.087 0.007 0.015 0.017
C14J 0.082 0.050 0.074 0.006 0.023 0.017
C15J 0.108 0.070 0.091 0.009 0.041 0.020
C16J 0.102 0.089 0.120 -0.001 0.045 0.024
C17J 0.095 0.137 0.111 0.013 0.035 0.044
C18J 0.153 0.127 0.106 0.025 0.057 0.077
C19J 0.173 0.088 0.126 0.010 0.077 0.056
C20J 0.110 0.093 0.100 0.006 0.047 0.036
C21J 0.255 0.173 0.151 0.025 -0.056 0.078
C22J 0.177 0.152 0.220 0.055 -0.023 0.038
Mn1K 0.088 0.054 0.069 -0.004 0.016 0.012
O1K 0.107 0.075 0.069 -0.008 0.013 0.031
O2K 0.105 0.055 0.068 0.006 0.020 0.028
O3K 0.102 0.058 0.071 -0.002 0.022 0.017
O4K 0.119 0.069 0.116 -0.002 0.014 0.001
N1K 0.095 0.050 0.060 0.006 0.018 0.016
N2K 0.091 0.055 0.059 0.007 0.016 0.016
C1K 0.111 0.066 0.082 0.016 0.025 0.026
C2K 0.123 0.064 0.064 0.011 0.031 0.037
C3K 0.155 0.100 0.086 0.031 0.041 0.073
C4K 0.246 0.156 0.089 0.058 0.067 0.130
C5K 0.245 0.140 0.117 0.043 0.051 0.129
C6K 0.189 0.120 0.079 0.038 0.063 0.095
C7K 0.102 0.049 0.071 0.011 0.021 0.014
C8K 0.093 0.062 0.061 -0.003 0.012 0.012
C9K 0.088 0.057 0.066 -0.005 0.013 0.018
C10K 0.105 0.070 0.053 0.000 0.012 0.011
C11K 0.087 0.072 0.059 -0.001 0.013 0.015
C12K 0.085 0.069 0.069 0.001 0.016 0.012
C13K 0.101 0.071 0.071 0.008 0.025 0.004
C14K 0.098 0.059 0.076 0.017 0.020 0.010
C15K 0.092 0.075 0.066 0.014 0.010 0.003
C16K 0.130 0.103 0.083 0.016 0.018 0.041
C17K 0.156 0.119 0.104 0.044 0.049 0.064
C18K 0.197 0.139 0.123 0.062 0.046 0.090
C19K 0.132 0.113 0.076 0.037 0.029 0.036
C20K 0.117 0.097 0.082 0.015 0.017 0.018
Mn1L 0.094 0.056 0.064 0.008 0.014 0.018
O1L 0.089 0.064 0.088 0.013 0.016 0.020
O2L 0.079 0.069 0.077 0.017 0.014 0.020
O3L 0.109 0.053 0.058 0.007 0.001 0.020
O4L 0.139 0.084 0.081 0.008 0.028 0.052
N1L 0.081 0.057 0.067 0.007 0.006 0.015
N2L 0.064 0.067 0.064 0.004 0.012 0.017
C1L 0.091 0.073 0.066 -0.010 0.019 0.014
C2L 0.081 0.061 0.074 0.008 0.015 0.013
C3L 0.072 0.069 0.076 0.007 0.003 0.005
C4L 0.082 0.093 0.077 0.004 0.019 0.025
C5L 0.071 0.084 0.101 -0.022 0.015 0.007
C6L 0.070 0.078 0.096 -0.004 0.024 0.018
C7L 0.094 0.062 0.062 0.006 0.020 0.017
C8L 0.086 0.062 0.047 -0.001 0.000 0.025
C9L 0.083 0.054 0.056 0.001 0.001 0.023
C10L 0.081 0.093 0.064 0.016 0.009 0.026
C11L 0.090 0.079 0.064 0.009 0.011 0.026
C12L 0.064 0.078 0.064 -0.018 0.009 0.027
C13L 0.099 0.095 0.059 -0.017 -0.001 0.016
C14L 0.098 0.072 0.058 0.007 0.023 0.020
C15L 0.087 0.093 0.054 -0.024 0.015 0.018
C16L 0.085 0.086 0.102 -0.039 0.014 0.017
C17L 0.106 0.101 0.136 -0.062 0.044 0.002
C18L 0.100 0.200 0.090 -0.057 0.005 -0.013
C19L 0.092 0.259 0.071 -0.016 0.007 0.004
C20L 0.101 0.186 0.067 0.003 0.006 0.008
C21L 0.409 0.096 0.086 0.015 0.081 0.086
C22L 0.928 0.503 0.150 -0.133 -0.151 0.540
Mn1M 0.078 0.063 0.067 0.012 0.013 0.016
O1M 0.093 0.070 0.077 0.011 0.021 0.019
O2M 0.095 0.109 0.064 -0.016 0.019 -0.013
O3M 0.076 0.060 0.068 0.006 0.010 0.009
O4M 0.127 0.090 0.086 0.031 0.025 0.047
N1M 0.080 0.072 0.055 0.003 0.003 0.014
N2M 0.084 0.059 0.055 0.009 0.016 0.018
C1M 0.098 0.172 0.067 -0.010 0.019 0.007
C2M 0.098 0.237 0.090 -0.087 0.033 -0.022
C3M 0.183 0.467 0.134 -0.190 0.075 -0.116
C4M 0.153 1.056 0.229 -0.334 0.108 -0.272
C5M 0.152 0.509 0.158 -0.185 0.026 -0.027
C6M 0.144 0.285 0.109 -0.058 0.042 -0.024
C7M 0.101 0.140 0.057 0.004 0.019 0.018
C8M 0.081 0.061 0.057 0.008 -0.001 0.019
C9M 0.078 0.047 0.066 0.007 0.021 0.016
C10M 0.078 0.053 0.068 0.004 0.007 0.016
C11M 0.093 0.056 0.064 0.006 0.017 0.017
C12M 0.093 0.079 0.069 -0.008 0.008 0.024
C13M 0.103 0.105 0.100 -0.011 0.007 0.045
C14M 0.087 0.081 0.076 -0.017 -0.001 0.031
C15M 0.109 0.105 0.090 -0.020 0.017 0.028
C16M 0.151 0.106 0.079 -0.008 0.003 0.064
C17M 0.194 0.174 0.091 -0.033 0.010 0.093
C18M 0.231 0.413 0.186 -0.068 0.107 0.135
C19M 0.180 0.684 0.173 -0.237 0.052 0.053
C20M 0.120 0.280 0.172 -0.081 0.058 -0.013
C21M 0.253 0.308 0.260 0.148 0.101 0.192
C22M 0.313 0.273 0.841 -0.252 -0.360 0.215
Mn1N 0.081 0.062 0.065 -0.003 0.012 0.008
O1N 0.081 0.082 0.052 0.004 0.008 0.016
O2N 0.089 0.121 0.071 0.023 0.021 0.041
O3N 0.084 0.052 0.083 0.001 0.010 0.012
O4N 0.104 0.096 0.102 -0.035 -0.036 0.035
N1N 0.072 0.058 0.066 0.007 0.006 0.016
N2N 0.083 0.063 0.075 0.011 0.012 0.019
C1N 0.085 0.077 0.062 0.001 -0.009 0.028
C2N 0.091 0.101 0.056 0.014 0.011 0.041
C3N 0.103 0.173 0.065 0.026 0.012 0.083
C4N 0.170 0.200 0.064 0.009 0.024 0.124
C5N 0.132 0.138 0.061 -0.002 0.003 0.081
C6N 0.110 0.091 0.060 0.002 -0.001 0.026
C7N 0.083 0.083 0.062 0.008 0.010 0.025
C8N 0.063 0.042 0.113 0.010 0.011 0.010
C9N 0.084 0.070 0.108 0.028 0.025 0.019
C10N 0.107 0.122 0.076 0.041 0.035 0.044
C11N 0.116 0.109 0.077 0.037 0.011 0.021
C12N 0.107 0.087 0.072 0.005 0.026 0.054
C13N 0.133 0.111 0.121 -0.006 0.023 0.056
C14N 0.106 0.076 0.208 -0.004 0.010 0.042
C15N 0.156 0.078 0.110 0.021 0.067 0.028
C16N 0.126 0.064 0.106 0.020 0.000 0.036
C17N 0.163 0.096 0.124 0.012 0.015 0.078
C18N 0.087 0.109 0.154 -0.004 0.003 0.020
C19N 0.143 0.105 0.171 0.016 0.053 0.048
C20N 0.111 0.111 0.137 0.012 0.035 0.047
C21N 0.364 0.828 0.261 0.284 0.227 0.353
C22N 0.049 0.051 0.738 0.035 0.015 0.009
Mn1O 0.083 0.093 0.074 0.026 0.011 0.028
O1O 0.073 0.094 0.104 0.028 -0.004 0.006
O2O 0.098 0.058 0.080 0.008 -0.002 0.024
O3O 0.093 0.094 0.066 0.025 0.003 0.047
O4O 0.106 0.161 0.089 0.037 0.025 0.060
N1O 0.083 0.061 0.072 0.010 0.005 0.018
N2O 0.088 0.052 0.070 0.016 0.016 0.024
C1O 0.101 0.083 0.118 0.017 0.003 0.015
C2O 0.080 0.083 0.083 0.005 0.002 0.026
C3O 0.126 0.061 0.114 -0.011 0.005 0.025
C4O 0.129 0.101 0.186 -0.019 -0.042 0.043
C5O 0.135 0.098 0.201 -0.043 -0.035 0.035
C6O 0.096 0.118 0.167 -0.015 -0.029 0.033
C7O 0.083 0.061 0.069 0.015 0.009 0.014
C8O 0.092 0.076 0.064 0.016 0.023 0.040
C9O 0.092 0.063 0.056 0.015 0.009 0.033
C10O 0.089 0.041 0.082 0.015 0.016 0.024
C11O 0.091 0.073 0.081 0.030 0.012 0.031
C12O 0.096 0.068 0.055 0.008 0.016 0.021
C13O 0.098 0.091 0.084 0.006 0.005 0.050
C14O 0.083 0.102 0.066 -0.003 0.007 0.043
C15O 0.071 0.084 0.088 0.001 0.007 0.014
C16O 0.115 0.134 0.146 -0.052 -0.004 0.024
C17O 0.119 0.157 0.227 -0.108 -0.039 0.052
C18O 0.093 0.091 0.187 -0.032 0.001 -0.001
C19O 0.132 0.078 0.356 -0.052 -0.058 0.039
C20O 0.107 0.085 0.354 -0.046 -0.035 0.036
C21O 0.110 0.156 0.147 -0.036 0.006 0.072
Mn1P 0.094 0.050 0.070 0.012 0.005 0.024
O1P 0.099 0.066 0.085 0.009 0.013 0.042
O2P 0.073 0.058 0.073 0.014 0.006 0.016
O3P 0.090 0.054 0.071 0.000 -0.003 0.018
O4P 0.105 0.053 0.094 0.020 0.010 0.032
N1P 0.075 0.053 0.068 0.020 0.016 0.027
N2P 0.079 0.049 0.078 0.014 0.010 0.020
C1P 0.081 0.051 0.086 0.008 0.002 0.026
C2P 0.067 0.051 0.091 0.012 0.015 0.025
C3P 0.088 0.053 0.096 0.014 0.010 0.029
C4P 0.072 0.074 0.133 -0.016 0.014 0.025
C5P 0.081 0.097 0.135 -0.014 0.021 0.040
C6P 0.099 0.081 0.106 -0.011 0.021 0.046
C7P 0.077 0.047 0.074 0.020 0.006 0.024
C8P 0.074 0.053 0.078 0.027 0.013 0.019
C9P 0.083 0.050 0.069 0.018 0.000 0.014
C10P 0.074 0.049 0.071 0.015 -0.002 0.003
C11P 0.071 0.054 0.073 0.013 0.000 0.016
C12P 0.071 0.058 0.076 0.022 0.005 0.003
C13P 0.096 0.040 0.087 0.010 0.006 0.005
C14P 0.095 0.049 0.079 0.006 0.013 0.009
C15P 0.075 0.052 0.088 0.027 0.009 0.009
C16P 0.069 0.072 0.093 0.025 0.026 0.013
C17P 0.101 0.065 0.099 0.023 0.007 0.020
C18P 0.087 0.077 0.119 0.037 0.011 0.020
C19P 0.070 0.062 0.145 0.026 -0.011 -0.005
C20P 0.071 0.070 0.112 0.016 0.003 0.003

loop_
_atom_type_symbol
_atom_type_description
_atom_type_scat_dispersion_real
_atom_type_scat_dispersion_imag
_atom_type_scat_source
C C 0.0033 0.0016 'International Tables Vol C Tables 4.2.6.8 and 6.1.1.4'
H H 0.0000 0.0000 'International Tables Vol C Tables 4.2.6.8 and 6.1.1.4'
N N 0.0061 0.0033 'International Tables Vol C Tables 4.2.6.8 and 6.1.1.4'
O O 0.0106 0.0060 'International Tables Vol C Tables 4.2.6.8 and 6.1.1.4'
Mn Mn 0.3368 0.7283 'International Tables Vol C Tables 4.2.6.8 and 6.1.1.4'

loop_
_geom_angle_atom_site_label_1
_geom_angle_atom_site_label_2
_geom_angle_atom_site_label_3
_geom_angle
_geom_angle_site_symmetry_1
_geom_angle_site_symmetry_3
_geom_angle_publ_flag
O1A Mn1A O3A 170.29(18) . . ?
O1A Mn1A N1A 90.23(18) . . ?
O3A Mn1A N1A 80.26(17) . . ?
O1A Mn1A O2P 96.76(17) . . ?
O3A Mn1A O2P 92.74(16) . . ?
N1A Mn1A O2P 173.00(17) . . ?
O1A Mn1A O4A 88.21(17) . . ?
O3A Mn1A O4A 90.69(17) . . ?
N1A Mn1A O4A 95.43(19) . . ?
O2P Mn1A O4A 84.46(17) . . ?
O1A Mn1A N2P 88.54(17) . . ?
O3A Mn1A N2P 96.00(16) . . ?
N1A Mn1A N2P 106.31(19) . . ?
O2P Mn1A N2P 74.36(17) . . ?
O4A Mn1A N2P 158.03(18) . . ?
C1A O1A Mn1A 128.2(4) . . ?
C7A O2A Mn1B 118.1(3) . . ?
C8A O3A Mn1A 112.2(3) . . ?
C212 O4A C21A 54.2(8) . . ?
C212 O4A Mn1A 129.0(9) . . ?
C21A O4A Mn1A 126.2(6) . . ?
C7A N1A N2A 113.4(5) . . ?
C7A N1A Mn1A 131.7(4) . . ?
N2A N1A Mn1A 114.8(3) . . ?
C8A N2A N1A 109.2(5) . . ?
C8A N2A Mn1B 141.4(4) . . ?
N1A N2A Mn1B 107.5(3) . . ?
O1A C1A C2A 125.1(5) . . ?
O1A C1A C6A 117.3(5) . . ?
C2A C1A C6A 117.6(5) . . ?
C1A C2A C3A 120.1(6) . . ?
C1A C2A C7A 122.4(5) . . ?
C3A C2A C7A 117.5(6) . . ?
C4A C3A C2A 120.9(7) . . ?
C5A C4A C3A 120.6(6) . . ?
C4A C5A C6A 121.0(6) . . ?
C5A C6A C1A 119.8(6) . . ?
O2A C7A N1A 121.3(5) . . ?
O2A C7A C2A 119.2(5) . . ?
N1A C7A C2A 119.4(6) . . ?
N2A C8A O3A 123.2(5) . . ?
N2A C8A C9A 118.5(6) . . ?
O3A C8A C9A 118.3(5) . . ?
C14A C9A C10A 118.7(6) . . ?
C14A C9A C8A 118.9(5) . . ?
C10A C9A C8A 122.1(6) . . ?
C9A C10A C11A 119.8(7) . . ?
C12A C11A C10A 121.1(7) . . ?
C13A C12A C11A 116.7(6) . . ?
C13A C12A C15A 122.7(7) . . ?
C11A C12A C15A 120.4(6) . . ?
C12A C13A C14A 121.0(7) . . ?
C9A C14A C13A 121.9(6) . . ?
C20A C15A C16A 116.6(7) . . ?
C20A C15A C12A 121.5(7) . . ?
C16A C15A C12A 121.9(7) . . ?
C15A C16A C17A 120.7(9) . . ?
C18A C17A C16A 123.1(10) . . ?
C17A C18A C19A 115.6(10) . . ?
C18A C19A C20A 121.7(10) . . ?
C15A C20A C19A 121.2(9) . . ?
C22A N3A C21A 141.8(9) . . ?
C22A N3A C23A 103.7(9) . . ?
C21A N3A C23A 105.4(9) . . ?
O4A C21A N3A 118.1(9) . . ?
O1B Mn1B O3B 170.42(18) . . ?
O1B Mn1B N1B 91.02(19) . . ?
O3B Mn1B N1B 79.99(18) . . ?
O1B Mn1B O2A 96.73(18) . . ?
O3B Mn1B O2A 92.48(17) . . ?
N1B Mn1B O2A 171.21(18) . . ?
O1B Mn1B O4B 92.16(19) . . ?
O3B Mn1B O4B 85.68(18) . . ?
N1B Mn1B O4B 96.66(19) . . ?
O2A Mn1B O4B 87.21(19) . . ?
O1B Mn1B N2A 98.26(18) . . ?
O3B Mn1B N2A 86.70(17) . . ?
N1B Mn1B N2A 100.45(17) . . ?
O2A Mn1B N2A 74.40(16) . . ?
O4B Mn1B N2A 159.74(18) . . ?
C1B O1B Mn1B 129.9(4) . . ?
C7B O2B Mn1C 120.9(4) . . ?
C8B O3B Mn1B 113.4(3) . . ?
C21B O4B Mn1B 128.8(6) . . ?
C7B N1B N2B 113.9(5) . . ?
C7B N1B Mn1B 130.5(4) . . ?
N2B N1B Mn1B 115.2(3) . . ?
C8B N2B N1B 109.3(5) . . ?
C8B N2B Mn1C 139.0(4) . . ?
N1B N2B Mn1C 108.2(3) . . ?
O1B C1B C2B 125.4(5) . . ?
O1B C1B C6B 118.0(6) . . ?
C2B C1B C6B 116.6(6) . . ?
C1B C2B C3B 119.4(6) . . ?
C1B C2B C7B 122.3(5) . . ?
C3B C2B C7B 118.2(6) . . ?
C4B C3B C2B 121.8(7) . . ?
C3B C4B C5B 119.4(7) . . ?
C6B C5B C4B 120.0(7) . . ?
C5B C6B C1B 122.9(7) . . ?
O2B C7B N1B 122.6(5) . . ?
O2B C7B C2B 117.4(5) . . ?
N1B C7B C2B 120.0(5) . . ?
N2B C8B O3B 121.5(5) . . ?
N2B C8B C9B 119.4(5) . . ?
O3B C8B C9B 119.1(5) . . ?
C14B C9B C10B 118.1(6) . . ?
C14B C9B C8B 122.5(5) . . ?
C10B C9B C8B 119.4(6) . . ?
C11B C10B C9B 121.5(7) . . ?
C10B C11B C12B 120.0(6) . . ?
C13B C12B C11B 119.6(6) . . ?
C13B C12B C15B 119.4(6) . . ?
C11B C12B C15B 121.0(6) . . ?
C14B C13B C12B 119.1(6) . . ?
C9B C14B C13B 121.6(5) . . ?
C20B C15B C16B 117.0(7) . . ?
C20B C15B C12B 122.1(6) . . ?
C16B C15B C12B 120.9(7) . . ?
C17B C16B C15B 119.6(10) . . ?
C18B C17B C16B 123.5(10) . . ?
C17B C18B C19B 119.7(9) . . ?
C18B C19B C20B 118.8(12) . . ?
C15B C20B C19B 121.3(9) . . ?
O4B C21B C22B 113.0(8) . . ?
O1C Mn1C O3C 170.07(18) . . ?
O1C Mn1C N1C 89.90(19) . . ?
O3C Mn1C N1C 80.36(18) . . ?
O1C Mn1C O2B 96.50(18) . . ?
O3C Mn1C O2B 93.16(17) . . ?
N1C Mn1C O2B 173.20(18) . . ?
O1C Mn1C O4C 90.00(19) . . ?
O3C Mn1C O4C 88.94(18) . . ?
N1C Mn1C O4C 94.96(18) . . ?
O2B Mn1C O4C 82.79(17) . . ?
O1C Mn1C N2B 87.65(18) . . ?
O3C Mn1C N2B 97.23(17) . . ?
N1C Mn1C N2B 108.59(18) . . ?
O2B Mn1C N2B 74.08(17) . . ?
O4C Mn1C N2B 156.32(17) . . ?
C1C O1C Mn1C 130.7(4) . . ?
C7C O2C Mn1D 119.9(3) . . ?
C8C O3C Mn1C 113.3(3) . . ?
C21C O4C Mn1C 122.7(5) . . ?
C7C N1C N2C 112.5(5) . . ?
C7C N1C Mn1C 132.5(4) . . ?
N2C N1C Mn1C 115.0(3) . . ?
C8C N2C N1C 107.7(5) . . ?
C8C N2C Mn1D 143.2(4) . . ?
N1C N2C Mn1D 107.6(3) . . ?
O1C C1C C2C 116.4(7) . . ?
O1C C1C C6C 123.6(6) . . ?
C2C C1C C6C 119.9(7) . . ?
C1C C2C C3C 118.9(8) . . ?
C4C C3C C2C 122.3(8) . . ?
C3C C4C C5C 119.9(8) . . ?
C4C C5C C6C 120.2(7) . . ?
C5C C6C C1C 118.7(6) . . ?
C5C C6C C7C 117.1(6) . . ?
C1C C6C C7C 124.2(6) . . ?
O2C C7C N1C 121.4(5) . . ?
O2C C7C C6C 120.0(5) . . ?
N1C C7C C6C 118.6(6) . . ?
O3C C8C N2C 123.6(5) . . ?
O3C C8C C9C 118.2(5) . . ?
N2C C8C C9C 118.2(5) . . ?
C10C C9C C14C 118.8(5) . . ?
C10C C9C C8C 120.9(5) . . ?
C14C C9C C8C 120.3(5) . . ?
C9C C10C C11C 119.8(6) . . ?
C12C C11C C10C 122.1(6) . . ?
C11C C12C C13C 118.5(6) . . ?
C11C C12C C15C 122.3(5) . . ?
C13C C12C C15C 119.2(6) . . ?
C12C C13C C14C 118.5(6) . . ?
C9C C14C C13C 122.0(5) . . ?
C16C C15C C20C 120.3(6) . . ?
C16C C15C C12C 121.0(6) . . ?
C20C C15C C12C 118.7(6) . . ?
C15C C16C C17C 120.4(7) . . ?
C18C C17C C16C 120.2(8) . . ?
C19C C18C C17C 118.9(8) . . ?
C18C C19C C20C 122.8(8) . . ?
C19C C20C C15C 117.4(7) . . ?
O4C C21C C22C 110.9(15) . . ?
O1D Mn1D O3D 171.04(17) . . ?
O1D Mn1D O2C 96.85(18) . . ?
O3D Mn1D O2C 91.98(16) . . ?
O1D Mn1D N1D 91.01(19) . . ?
O3D Mn1D N1D 80.17(18) . . ?
O2C Mn1D N1D 172.11(19) . . ?
O1D Mn1D O4D 88.7(2) . . ?
O3D Mn1D O4D 89.8(2) . . ?
O2C Mn1D O4D 90.12(18) . . ?
N1D Mn1D O4D 90.74(19) . . ?
O1D Mn1D N2C 95.63(17) . . ?
O3D Mn1D N2C 88.18(17) . . ?
O2C Mn1D N2C 74.37(16) . . ?
N1D Mn1D N2C 104.26(18) . . ?
O4D Mn1D N2C 164.28(18) . . ?
C1D O1D Mn1D 130.3(4) . . ?
C7D O2D Mn1E 122.4(4) . . ?
C8D O3D Mn1D 113.7(3) . . ?
C21D O4D Mn1D 133.2(7) . . ?
C7D N1D N2D 116.4(5) . . ?
C7D N1D Mn1D 129.4(4) . . ?
N2D N1D Mn1D 113.7(3) . . ?
C8D N2D N1D 110.9(4) . . ?
C8D N2D Mn1E 140.0(4) . . ?
N1D N2D Mn1E 107.5(3) . . ?
O1D C1D C2D 118.8(6) . . ?
O1D C1D C6D 124.4(5) . . ?
C2D C1D C6D 116.8(6) . . ?
C3D C2D C1D 121.9(7) . . ?
C4D C3D C2D 120.9(7) . . ?
C3D C4D C5D 120.0(7) . . ?
C6D C5D C4D 121.0(6) . . ?
C5D C6D C1D 119.4(5) . . ?
C5D C6D C7D 118.1(5) . . ?
C1D C6D C7D 122.4(5) . . ?
O2D C7D N1D 119.5(6) . . ?
O2D C7D C6D 118.8(5) . . ?
N1D C7D C6D 121.7(6) . . ?
N2D C8D O3D 121.4(5) . . ?
N2D C8D C9D 121.3(5) . . ?
O3D C8D C9D 117.3(5) . . ?
C14D C9D C10D 118.9(6) . . ?
C14D C9D C8D 122.0(5) . . ?
C10D C9D C8D 119.1(5) . . ?
C11D C10D C9D 120.3(6) . . ?
C12D C11D C10D 120.9(6) . . ?
C13D C12D C11D 118.5(6) . . ?
C13D C12D C15D 120.5(5) . . ?
C11D C12D C15D 120.8(6) . . ?
C12D C13D C14D 119.9(5) . . ?
C9D C14D C13D 121.3(5) . . ?
C20D C15D C16D 116.6(7) . . ?
C20D C15D C12D 120.9(7) . . ?
C16D C15D C12D 122.2(6) . . ?
C17D C16D C15D 121.1(9) . . ?
C16D C17D C18D 119.6(11) . . ?
C19D C18D C17D 118.0(9) . . ?
C18D C19D C20D 120.7(10) . . ?
C15D C20D C19D 123.7(10) . . ?
O4D C21D C22D 114.8(15) . . ?
O1E Mn1E O3E 170.14(17) . . ?
O1E Mn1E N1E 90.03(18) . . ?
O3E Mn1E N1E 80.18(17) . . ?
O1E Mn1E O2D 96.27(17) . . ?
O3E Mn1E O2D 93.58(16) . . ?
N1E Mn1E O2D 172.95(17) . . ?
O1E Mn1E O4E 91.67(18) . . ?
O3E Mn1E O4E 90.85(17) . . ?
N1E Mn1E O4E 97.76(17) . . ?
O2D Mn1E O4E 78.93(15) . . ?
O1E Mn1E N2D 88.46(17) . . ?
O3E Mn1E N2D 93.62(17) . . ?
N1E Mn1E N2D 109.27(17) . . ?
O2D Mn1E N2D 74.19(16) . . ?
O4E Mn1E N2D 152.96(15) . . ?
C1E O1E Mn1E 129.9(4) . . ?
C7E O2E Mn1F 118.1(3) . . ?
C8E O3E Mn1E 113.4(3) . . ?
C21E O4E Mn1E 126.0(4) . . ?
C7E N1E N2E 112.3(4) . . ?
C7E N1E Mn1E 133.0(4) . . ?
N2E N1E Mn1E 114.7(3) . . ?
C8E N2E N1E 109.6(4) . . ?
C8E N2E Mn1F 139.7(4) . . ?
N1E N2E Mn1F 108.4(3) . . ?
O1E C1E C2E 125.1(5) . . ?
O1E C1E C6E 116.9(6) . . ?
C2E C1E C6E 118.0(6) . . ?
C3E C2E C1E 119.2(6) . . ?
C3E C2E C7E 117.3(6) . . ?
C1E C2E C7E 123.5(6) . . ?
C2E C3E C4E 121.8(7) . . ?
C5E C4E C3E 118.6(7) . . ?
C6E C5E C4E 121.0(7) . . ?
C5E C6E C1E 121.3(7) . . ?
O2E C7E N1E 122.1(5) . . ?
O2E C7E C2E 119.5(5) . . ?
N1E C7E C2E 118.5(5) . . ?
N2E C8E O3E 122.0(5) . . ?
N2E C8E C9E 117.1(5) . . ?
O3E C8E C9E 120.8(5) . . ?
C14E C9E C10E 118.2(5) . . ?
C14E C9E C8E 119.7(5) . . ?
C10E C9E C8E 122.1(5) . . ?
C11E C10E C9E 120.6(6) . . ?
C12E C11E C10E 121.9(6) . . ?
C11E C12E C13E 119.1(5) . . ?
C11E C12E C15E 123.6(6) . . ?
C13E C12E C15E 117.3(6) . . ?
C14E C13E C12E 119.0(6) . . ?
C9E C14E C13E 121.2(6) . . ?
C20E C15E C16E 118.4(7) . . ?
C20E C15E C12E 123.0(7) . . ?
C16E C15E C12E 118.5(7) . . ?
C17E C16E C15E 118.7(7) . . ?
C18E C17E C16E 121.6(8) . . ?
C19E C18E C17E 119.6(9) . . ?
C18E C19E C20E 122.9(10) . . ?
C15E C20E C19E 118.7(8) . . ?
O4E C21E C22E 109.2(6) . . ?
O1F Mn1F O3F 170.69(16) . . ?
O1F Mn1F N1F 90.55(18) . . ?
O3F Mn1F N1F 80.30(17) . . ?
O1F Mn1F O2E 98.65(17) . . ?
O3F Mn1F O2E 90.60(16) . . ?
N1F Mn1F O2E 169.93(17) . . ?
O1F Mn1F O4F 89.21(18) . . ?
O3F Mn1F O4F 90.01(17) . . ?
N1F Mn1F O4F 95.99(18) . . ?
O2E Mn1F O4F 88.27(17) . . ?
O1F Mn1F N2E 95.81(17) . . ?
O3F Mn1F N2E 87.66(16) . . ?
N1F Mn1F N2E 100.71(17) . . ?
O2E Mn1F N2E 74.41(16) . . ?
O4F Mn1F N2E 162.49(17) . . ?
C1F O1F Mn1F 128.9(4) . . ?
C7F O2F Mn1G 120.0(3) . . ?
C8F O3F Mn1F 112.8(3) . . ?
C21F O4F Mn1F 125.4(5) . . ?
C7F N1F N2F 114.1(4) . . ?
C7F N1F Mn1F 130.3(4) . . ?
N2F N1F Mn1F 114.9(3) . . ?
C8F N2F N1F 109.9(4) . . ?
C8F N2F Mn1G 136.0(4) . . ?
N1F N2F Mn1G 108.3(3) . . ?
O1F C1F C2F 125.2(5) . . ?
O1F C1F C6F 117.2(5) . . ?
C2F C1F C6F 117.5(5) . . ?
C1F C2F C3F 119.0(5) . . ?
C1F C2F C7F 122.9(5) . . ?
C3F C2F C7F 118.1(5) . . ?
C4F C3F C2F 121.6(6) . . ?
C3F C4F C5F 119.6(6) . . ?
C6F C5F C4F 120.5(6) . . ?
C5F C6F C1F 121.7(6) . . ?
O2F C7F N1F 121.4(5) . . ?
O2F C7F C2F 118.5(5) . . ?
N1F C7F C2F 120.1(5) . . ?
N2F C8F O3F 121.4(5) . . ?
N2F C8F C9F 120.9(5) . . ?
O3F C8F C9F 117.7(5) . . ?
C14F C9F C10F 117.6(6) . . ?
C14F C9F C8F 123.1(5) . . ?
C10F C9F C8F 119.2(6) . . ?
C11F C10F C9F 120.9(6) . . ?
C10F C11F C12F 122.3(6) . . ?
C11F C12F C13F 115.9(6) . . ?
C11F C12F C15F 123.6(6) . . ?
C13F C12F C15F 120.5(6) . . ?
C14F C13F C12F 122.1(6) . . ?
C13F C14F C9F 121.1(5) . . ?
C20F C15F C16F 118.9(6) . . ?
C20F C15F C12F 121.5(5) . . ?
C16F C15F C12F 119.6(6) . . ?
C15F C16F C17F 120.5(8) . . ?
C18F C17F C16F 118.3(8) . . ?
C19F C18F C17F 120.1(8) . . ?
C18F C19F C20F 121.1(8) . . ?
C15F C20F C19F 120.8(6) . . ?
O4F C21F C22F 110.4(8) . . ?
O1G Mn1G O3G 168.91(16) . . ?
O1G Mn1G O2F 96.24(17) . . ?
O3G Mn1G O2F 93.92(16) . . ?
O1G Mn1G N1G 90.12(18) . . ?
O3G Mn1G N1G 79.72(16) . . ?
O2F Mn1G N1G 173.63(17) . . ?
O1G Mn1G O4G 86.43(16) . . ?
O3G Mn1G O4G 89.85(15) . . ?
O2F Mn1G O4G 86.00(15) . . ?
N1G Mn1G O4G 94.14(16) . . ?
O1G Mn1G N2F 86.35(16) . . ?
O3G Mn1G N2F 100.62(16) . . ?
O2F Mn1G N2F 74.98(16) . . ?
N1G Mn1G N2F 105.82(17) . . ?
O4G Mn1G N2F 158.77(15) . . ?
C1G O1G Mn1G 127.8(3) . . ?
C7G O2G Mn1H 118.1(3) . . ?
C8G O3G Mn1G 113.2(3) . . ?
C21G O4G Mn1G 125.1(4) . . ?
C7G N1G N2G 113.6(4) . . ?
C7G N1G Mn1G 131.2(4) . . ?
N2G N1G Mn1G 115.1(3) . . ?
C8G N2G N1G 108.6(4) . . ?
C8G N2G Mn1H 142.3(3) . . ?
N1G N2G Mn1H 107.0(3) . . ?
O1G C1G C2G 124.6(5) . . ?
O1G C1G C6G 118.5(6) . . ?
C2G C1G C6G 116.7(6) . . ?
C1G C2G C3G 120.8(5) . . ?
C1G C2G C7G 122.5(5) . . ?
C3G C2G C7G 116.7(5) . . ?
C2G C3G C4G 121.3(7) . . ?
C5G C4G C3G 117.6(8) . . ?
C6G C5G C4G 120.9(7) . . ?
C5G C6G C1G 122.8(7) . . ?
O2G C7G N1G 122.4(5) . . ?
O2G C7G C2G 119.0(5) . . ?
N1G C7G C2G 118.6(5) . . ?
N2G C8G O3G 122.9(5) . . ?
N2G C8G C9G 118.6(5) . . ?
O3G C8G C9G 118.4(4) . . ?
C14G C9G C10G 118.6(5) . . ?
C14G C9G C8G 120.7(5) . . ?
C10G C9G C8G 120.7(4) . . ?
C11G C10G C9G 121.5(5) . . ?
C10G C11G C12G 120.4(5) . . ?
C11G C12G C13G 118.1(5) . . ?
C11G C12G C15G 121.6(5) . . ?
C13G C12G C15G 120.3(5) . . ?
C14G C13G C12G 120.9(5) . . ?
C9G C14G C13G 120.6(5) . . ?
C16G C15G C20G 119.5(6) . . ?
C16G C15G C12G 121.4(6) . . ?
C20G C15G C12G 119.1(5) . . ?
C15G C16G C17G 119.1(7) . . ?
C18G C17G C16G 120.2(7) . . ?
C19G C18G C17G 121.1(7) . . ?
C18G C19G C20G 119.4(8) . . ?
C15G C20G C19G 120.6(7) . . ?
O4G C21G C22G 107.8(6) . . ?
O1H Mn1H O3H 170.25(15) . . ?
O1H Mn1H N1H 90.48(16) . . ?
O3H Mn1H N1H 79.88(16) . . ?
O1H Mn1H O2G 96.40(15) . . ?
O3H Mn1H O2G 93.29(15) . . ?
N1H Mn1H O2G 172.87(17) . . ?
O1H Mn1H O4H 91.65(17) . . ?
O3H Mn1H O4H 87.84(16) . . ?
N1H Mn1H O4H 95.41(17) . . ?
O2G Mn1H O4H 86.29(15) . . ?
O1H Mn1H N2G 97.51(16) . . ?
O3H Mn1H N2G 86.13(15) . . ?
N1H Mn1H N2G 102.60(16) . . ?
O2G Mn1H N2G 74.71(15) . . ?
O4H Mn1H N2G 159.67(16) . . ?
C1H O1H Mn1H 128.7(3) . . ?
C7H O2H Mn1I 121.4(3) . . ?
C8H O3H Mn1H 113.0(3) . . ?
C21H O4H Mn1H 126.6(10) . . ?
C7H N1H N2H 114.8(4) . . ?
C7H N1H Mn1H 130.6(4) . . ?
N2H N1H Mn1H 114.1(3) . . ?
C8H N2H N1H 109.9(4) . . ?
C8H N2H Mn1I 138.1(4) . . ?
N1H N2H Mn1I 107.9(3) . . ?
O1H C1H C6H 117.5(5) . . ?
O1H C1H C2H 123.6(5) . . ?
C6H C1H C2H 118.9(5) . . ?
C3H C2H C1H 117.4(5) . . ?
C3H C2H C7H 118.9(5) . . ?
C1H C2H C7H 123.6(5) . . ?
C4H C3H C2H 123.3(6) . . ?
C3H C4H C5H 119.4(6) . . ?
C6H C5H C4H 118.9(6) . . ?
C1H C6H C5H 122.1(6) . . ?
O2H C7H N1H 121.4(5) . . ?
O2H C7H C2H 118.4(5) . . ?
N1H C7H C2H 120.2(5) . . ?
N2H C8H O3H 122.1(5) . . ?
N2H C8H C9H 119.3(5) . . ?
O3H C8H C9H 118.7(5) . . ?
C14H C9H C10H 118.7(5) . . ?
C14H C9H C8H 120.1(5) . . ?
C10H C9H C8H 121.2(5) . . ?
C11H C10H C9H 120.6(5) . . ?
C10H C11H C12H 121.1(5) . . ?
C11H C12H C13H 117.2(5) . . ?
C11H C12H C15H 120.9(5) . . ?
C13H C12H C15H 121.8(5) . . ?
C14H C13H C12H 121.9(5) . . ?
C13H C14H C9H 120.5(5) . . ?
C16H C15H C20H 117.6(6) . . ?
C16H C15H C12H 120.8(5) . . ?
C20H C15H C12H 121.6(5) . . ?
C15H C16H C17H 121.6(6) . . ?
C18H C17H C16H 119.2(7) . . ?
C19H C18H C17H 119.9(7) . . ?
C20H C19H C18H 119.4(7) . . ?
C19H C20H C15H 122.1(7) . . ?
O4H C21H C22H 121.9(16) . . ?
O1I Mn1I N1I 89.67(19) . . ?
O1I Mn1I O3I 169.29(17) . . ?
N1I Mn1I O3I 79.69(17) . . ?
O1I Mn1I O2H 96.98(19) . . ?
N1I Mn1I O2H 172.52(19) . . ?
O3I Mn1I O2H 93.58(17) . . ?
O1I Mn1I O4I 85.3(2) . . ?
N1I Mn1I O4I 93.46(19) . . ?
O3I Mn1I O4I 94.10(18) . . ?
O2H Mn1I O4I 83.70(16) . . ?
O1I Mn1I N2H 87.69(18) . . ?
N1I Mn1I N2H 109.64(17) . . ?
O3I Mn1I N2H 96.91(15) . . ?
O2H Mn1I N2H 74.20(15) . . ?
O4I Mn1I N2H 155.82(17) . . ?
C1I O1I Mn1I 128.4(4) . . ?
C7I O2I Mn1J 118.3(4) . . ?
C8I O3I Mn1I 113.0(3) . . ?
C21I O4I Mn1I 121.6(6) . . ?
C7I N1I N2I 112.5(5) . . ?
C7I N1I Mn1I 132.2(4) . . ?
N2I N1I Mn1I 115.3(3) . . ?
C8I N2I N1I 110.0(4) . . ?
C8I N2I Mn1J 138.8(4) . . ?
N1I N2I Mn1J 109.1(3) . . ?
O1I C1I C2I 123.9(6) . . ?
O1I C1I C6I 118.3(7) . . ?
C2I C1I C6I 117.8(8) . . ?
C1I C2I C3I 120.5(7) . . ?
C1I C2I C7I 122.6(6) . . ?
C3I C2I C7I 116.9(6) . . ?
C4I C3I C2I 119.8(8) . . ?
C3I C4I C5I 118.6(10) . . ?
C6I C5I C4I 121.2(9) . . ?
C5I C6I C1I 122.1(9) . . ?
O2I C7I N1I 122.0(5) . . ?
O2I C7I C2I 119.4(6) . . ?
N1I C7I C2I 118.5(6) . . ?
O3I C8I N2I 121.8(5) . . ?
O3I C8I C9I 120.7(5) . . ?
N2I C8I C9I 117.5(5) . . ?
C14I C9I C10I 120.3(5) . . ?
C14I C9I C8I 119.3(5) . . ?
C10I C9I C8I 120.4(5) . . ?
C9I C10I C11I 118.1(6) . . ?
C12I C11I C10I 122.4(6) . . ?
C11I C12I C13I 118.7(6) . . ?
C11I C12I C15I 120.9(6) . . ?
C13I C12I C15I 120.4(7) . . ?
C14I C13I C12I 121.1(6) . . ?
C9I C14I C13I 119.4(6) . . ?
C16I C15I C20I 117.8(8) . . ?
C16I C15I C12I 120.5(8) . . ?
C20I C15I C12I 121.5(7) . . ?
C15I C16I C17I 122.9(10) . . ?
C18I C17I C16I 118.4(12) . . ?
C17I C18I C19I 123.3(12) . . ?
C18I C19I C20I 117.3(12) . . ?
C15I C20I C19I 118.7(11) . . ?
C22I C21I O4I 108.4(10) . . ?
O1J Mn1J O3J 169.76(17) . . ?
O1J Mn1J N1J 90.69(18) . . ?
O3J Mn1J N1J 79.34(17) . . ?
O1J Mn1J O2I 95.51(18) . . ?
O3J Mn1J O2I 94.49(17) . . ?
N1J Mn1J O2I 173.79(19) . . ?
O1J Mn1J O4J 90.85(18) . . ?
O3J Mn1J O4J 87.55(17) . . ?
N1J Mn1J O4J 93.89(18) . . ?
O2I Mn1J O4J 86.48(17) . . ?
O1J Mn1J N2I 96.77(16) . . ?
O3J Mn1J N2I 88.06(16) . . ?
N1J Mn1J N2I 104.59(17) . . ?
O2I Mn1J N2I 74.28(16) . . ?
O4J Mn1J N2I 159.86(17) . . ?
C1J O1J Mn1J 130.1(4) . . ?
C7J O2J Mn1K 122.6(4) . . ?
C8J O3J Mn1J 112.3(3) . . ?
C21J O4J Mn1J 127.1(6) . . ?
C7J N1J N2J 114.9(4) . . ?
C7J N1J Mn1J 129.9(4) . . ?
N2J N1J Mn1J 114.7(3) . . ?
C8J N2J N1J 110.2(4) . . ?
C8J N2J Mn1K 139.0(4) . . ?
N1J N2J Mn1K 107.9(3) . . ?
O1J C1J C2J 123.7(5) . . ?
O1J C1J C6J 117.4(6) . . ?
C2J C1J C6J 118.9(6) . . ?
C3J C2J C1J 118.3(6) . . ?
C3J C2J C7J 117.9(6) . . ?
C1J C2J C7J 123.8(5) . . ?
C4J C3J C2J 121.6(7) . . ?
C3J C4J C5J 118.7(7) . . ?
C6J C5J C4J 121.2(7) . . ?
C5J C6J C1J 121.3(7) . . ?
N1J C7J O2J 121.0(5) . . ?
N1J C7J C2J 120.9(5) . . ?
O2J C7J C2J 118.1(5) . . ?
N2J C8J O3J 123.3(5) . . ?
N2J C8J C9J 119.3(5) . . ?
O3J C8J C9J 117.5(5) . . ?
C14J C9J C10J 118.9(6) . . ?
C14J C9J C8J 120.6(5) . . ?
C10J C9J C8J 120.5(5) . . ?
C11J C10J C9J 119.7(6) . . ?
C10J C11J C12J 121.9(6) . . ?
C13J C12J C11J 117.5(6) . . ?
C13J C12J C15J 121.1(6) . . ?
C11J C12J C15J 121.3(6) . . ?
C12J C13J C14J 121.0(6) . . ?
C9J C14J C13J 120.9(6) . . ?
C16J C15J C20J 118.7(6) . . ?
C16J C15J C12J 121.7(6) . . ?
C20J C15J C12J 119.6(6) . . ?
C15J C16J C17J 121.0(7) . . ?
C18J C17J C16J 119.3(8) . . ?
C19J C18J C17J 120.3(7) . . ?
C18J C19J C20J 120.0(8) . . ?
C19J C20J C15J 120.7(7) . . ?
O4J C21J C22J 118.1(12) . . ?
O1K Mn1K O3K 170.63(18) . . ?
O1K Mn1K N1K 90.73(19) . . ?
O3K Mn1K N1K 79.95(19) . . ?
O1K Mn1K O2J 96.06(19) . . ?
O3K Mn1K O2J 93.16(18) . . ?
N1K Mn1K O2J 171.95(19) . . ?
O1K Mn1K O4K 90.1(2) . . ?
O3K Mn1K O4K 89.5(2) . . ?
N1K Mn1K O4K 93.2(2) . . ?
O2J Mn1K O4K 82.55(18) . . ?
O1K Mn1K N2J 89.01(18) . . ?
O3K Mn1K N2J 95.23(17) . . ?
N1K Mn1K N2J 111.17(19) . . ?
O2J Mn1K N2J 73.38(16) . . ?
O4K Mn1K N2J 155.67(18) . . ?
C1K O1K Mn1K 130.5(4) . . ?
C7K O2K Mn1L 118.5(4) . . ?
C8K O3K Mn1K 113.7(4) . . ?
C21K O4K Mn1K 115.9(12) . . ?
C7K N1K N2K 112.8(5) . . ?
C7K N1K Mn1K 131.4(4) . . ?
N2K N1K Mn1K 115.7(3) . . ?
C8K N2K N1K 109.2(5) . . ?
C8K N2K Mn1L 140.3(4) . . ?
N1K N2K Mn1L 107.9(3) . . ?
O1K C1K C6K 116.3(6) . . ?
O1K C1K C2K 123.9(6) . . ?
C6K C1K C2K 119.8(6) . . ?
C3K C2K C1K 117.7(6) . . ?
C3K C2K C7K 118.6(6) . . ?
C1K C2K C7K 123.6(6) . . ?
C4K C3K C2K 123.7(7) . . ?
C3K C4K C5K 117.1(8) . . ?
C6K C5K C4K 120.4(8) . . ?
C5K C6K C1K 121.2(7) . . ?
O2K C7K N1K 121.2(6) . . ?
O2K C7K C2K 119.0(6) . . ?
N1K C7K C2K 119.8(6) . . ?
O3K C8K N2K 121.3(6) . . ?
O3K C8K C9K 118.8(5) . . ?
N2K C8K C9K 119.8(6) . . ?
C10K C9K C14K 120.9(6) . . ?
C10K C9K C8K 118.3(6) . . ?
C14K C9K C8K 120.8(6) . . ?
C9K C10K C11K 119.9(6) . . ?
C12K C11K C10K 118.7(6) . . ?
C11K C12K C13K 118.5(6) . . ?
C11K C12K C15K 120.6(6) . . ?
C13K C12K C15K 121.0(6) . . ?
C14K C13K C12K 121.9(6) . . ?
C13K C14K C9K 120.0(7) . . ?
C20K C15K C16K 117.9(7) . . ?
C20K C15K C12K 121.9(7) . . ?
C16K C15K C12K 120.2(6) . . ?
C17K C16K C15K 120.7(8) . . ?
C18K C17K C16K 120.5(9) . . ?
C19K C18K C17K 121.0(8) . . ?
C18K C19K C20K 119.9(8) . . ?
C15K C20K C19K 120.0(8) . . ?
C21K N3K C23K 121(2) . . ?
C21K N3K C22K 107.6(18) . . ?
C23K N3K C22K 108.3(18) . . ?
O4K C21K N3K 135(2) . . ?
O1L Mn1L O3L 171.18(18) . . ?
O1L Mn1L N1L 91.8(2) . . ?
O3L Mn1L N1L 79.65(19) . . ?
O1L Mn1L O2K 97.63(19) . . ?
O3L Mn1L O2K 90.89(17) . . ?
N1L Mn1L O2K 170.5(2) . . ?
O1L Mn1L O4L 90.18(19) . . ?
O3L Mn1L O4L 87.63(18) . . ?
N1L Mn1L O4L 90.53(19) . . ?
O2K Mn1L O4L 89.31(17) . . ?
O1L Mn1L N2K 95.66(19) . . ?
O3L Mn1L N2K 88.84(18) . . ?
N1L Mn1L N2K 105.14(19) . . ?
O2K Mn1L N2K 74.17(17) . . ?
O4L Mn1L N2K 163.05(17) . . ?
C1L O1L Mn1L 129.9(4) . . ?
C7L O2L Mn1M 122.1(4) . . ?
C8L O3L Mn1L 113.8(4) . . ?
C21L O4L Mn1L 131.2(5) . . ?
C7L N1L N2L 114.6(5) . . ?
C7L N1L Mn1L 128.6(4) . . ?
N2L N1L Mn1L 115.5(4) . . ?
C8L N2L N1L 109.7(5) . . ?
C8L N2L Mn1M 140.3(4) . . ?
N1L N2L Mn1M 108.2(3) . . ?
O1L C1L C6L 116.8(6) . . ?
O1L C1L C2L 123.4(6) . . ?
C6L C1L C2L 119.8(7) . . ?
C1L C2L C3L 118.6(6) . . ?
C1L C2L C7L 123.9(6) . . ?
C3L C2L C7L 117.4(6) . . ?
C4L C3L C2L 122.6(6) . . ?
C3L C4L C5L 117.0(7) . . ?
C6L C5L C4L 122.4(6) . . ?
C5L C6L C1L 119.4(7) . . ?
O2L C7L N1L 120.4(6) . . ?
O2L C7L C2L 118.5(6) . . ?
N1L C7L C2L 121.1(5) . . ?
N2L C8L O3L 121.4(5) . . ?
N2L C8L C9L 121.0(5) . . ?
O3L C8L C9L 117.5(5) . . ?
C14L C9L C10L 117.0(6) . . ?
C14L C9L C8L 120.7(5) . . ?
C10L C9L C8L 122.3(5) . . ?
C9L C10L C11L 121.3(6) . . ?
C12L C11L C10L 121.7(6) . . ?
C11L C12L C13L 116.7(6) . . ?
C11L C12L C15L 122.0(6) . . ?
C13L C12L C15L 121.3(6) . . ?
C14L C13L C12L 120.5(6) . . ?
C13L C14L C9L 122.9(6) . . ?
C16L C15L C20L 117.0(7) . . ?
C16L C15L C12L 122.4(7) . . ?
C20L C15L C12L 120.4(7) . . ?
C15L C16L C17L 120.9(8) . . ?
C18L C17L C16L 121.4(9) . . ?
C17L C18L C19L 120.2(9) . . ?
C18L C19L C20L 118.6(10) . . ?
C15L C20L C19L 121.9(9) . . ?
O4L C21L C22L 102.1(12) . . ?
O1M Mn1M O3M 170.09(18) . . ?
O1M Mn1M N1M 89.9(2) . . ?
O3M Mn1M N1M 80.21(19) . . ?
O1M Mn1M O2L 96.76(18) . . ?
O3M Mn1M O2L 93.14(17) . . ?
N1M Mn1M O2L 172.50(19) . . ?
O1M Mn1M O4M 88.66(19) . . ?
O3M Mn1M O4M 93.03(18) . . ?
N1M Mn1M O4M 94.0(2) . . ?
O2L Mn1M O4M 82.85(18) . . ?
O1M Mn1M N2L 88.21(18) . . ?
O3M Mn1M N2L 94.07(17) . . ?
N1M Mn1M N2L 109.49(19) . . ?
O2L Mn1M N2L 74.22(17) . . ?
O4M Mn1M N2L 156.31(17) . . ?
C1M O1M Mn1M 130.4(4) . . ?
C7M O2M Mn1N 118.3(4) . . ?
C8M O3M Mn1M 113.2(4) . . ?
C21M O4M Mn1M 136.7(7) . . ?
C7M N1M N2M 112.1(5) . . ?
C7M N1M Mn1M 132.4(5) . . ?
N2M N1M Mn1M 115.5(4) . . ?
C8M N2M N1M 108.6(5) . . ?
C8M N2M Mn1N 139.5(4) . . ?
N1M N2M Mn1N 107.8(3) . . ?
O1M C1M C2M 125.3(7) . . ?
O1M C1M C6M 116.4(7) . . ?
C2M C1M C6M 118.0(8) . . ?
C1M C2M C3M 122.0(8) . . ?
C1M C2M C7M 123.9(7) . . ?
C3M C2M C7M 114.1(8) . . ?
C2M C3M C4M 120.5(10) . . ?
C5M C4M C3M 118.5(16) . . ?
C4M C5M C6M 121.2(12) . . ?
C5M C6M C1M 119.2(10) . . ?
O2M C7M N1M 122.6(6) . . ?
O2M C7M C2M 119.4(7) . . ?
N1M C7M C2M 118.0(7) . . ?
O3M C8M N2M 122.5(5) . . ?
O3M C8M C9M 120.4(5) . . ?
N2M C8M C9M 117.0(5) . . ?
C14M C9M C10M 120.0(6) . . ?
C14M C9M C8M 119.2(6) . . ?
C10M C9M C8M 120.8(6) . . ?
C11M C10M C9M 118.8(6) . . ?
C10M C11M C12M 122.5(6) . . ?
C11M C12M C13M 118.0(6) . . ?
C11M C12M C15M 122.7(6) . . ?
C13M C12M C15M 119.3(7) . . ?
C12M C13M C14M 119.7(7) . . ?
C9M C14M C13M 120.8(6) . . ?
C20M C15M C16M 119.6(8) . . ?
C20M C15M C12M 119.4(8) . . ?
C16M C15M C12M 121.0(7) . . ?
C15M C16M C17M 120.6(9) . . ?
C18M C17M C16M 118.7(11) . . ?
C19M C18M C17M 120.7(11) . . ?
C18M C19M C20M 122.5(14) . . ?
C15M C20M C19M 117.7(11) . . ?
O4M C21M C22M 105.8(13) . . ?
O1N Mn1N O3N 171.62(18) . . ?
O1N Mn1N N1N 91.22(19) . . ?
O3N Mn1N N1N 80.4(2) . . ?
O1N Mn1N O2M 97.8(2) . . ?
O3N Mn1N O2M 90.6(2) . . ?
N1N Mn1N O2M 170.7(2) . . ?
O1N Mn1N N2M 96.31(18) . . ?
O3N Mn1N N2M 85.36(17) . . ?
N1N Mn1N N2M 102.58(19) . . ?
O2M Mn1N N2M 74.22(18) . . ?
O1N Mn1N O4N 90.83(18) . . ?
O3N Mn1N O4N 89.81(17) . . ?
N1N Mn1N O4N 92.6(2) . . ?
O2M Mn1N O4N 89.6(2) . . ?
N2M Mn1N O4N 163.02(19) . . ?
C1N O1N Mn1N 128.6(4) . . ?
C7N O2N Mn1O 121.3(4) . . ?
C8N O3N Mn1N 113.6(4) . . ?
C21N O4N Mn1N 130.9(8) . . ?
C7N N1N N2N 115.4(5) . . ?
C7N N1N Mn1N 130.1(4) . . ?
N2N N1N Mn1N 114.0(4) . . ?
C8N N2N N1N 109.7(5) . . ?
C8N N2N Mn1O 139.6(4) . . ?
N1N N2N Mn1O 107.2(3) . . ?
O1N C1N C6N 117.2(6) . . ?
O1N C1N C2N 126.1(6) . . ?
C6N C1N C2N 116.6(6) . . ?
C3N C2N C1N 119.2(6) . . ?
C3N C2N C7N 119.3(6) . . ?
C1N C2N C7N 121.4(6) . . ?
C4N C3N C2N 121.3(7) . . ?
C3N C4N C5N 120.1(7) . . ?
C6N C5N C4N 120.3(7) . . ?
C5N C6N C1N 122.4(7) . . ?
N1N C7N O2N 121.0(6) . . ?
N1N C7N C2N 121.1(6) . . ?
O2N C7N C2N 117.9(5) . . ?
O3N C8N N2N 121.5(6) . . ?
O3N C8N C9N 117.0(6) . . ?
N2N C8N C9N 121.4(7) . . ?
C10N C9N C14N 116.7(8) . . ?
C10N C9N C8N 122.7(7) . . ?
C14N C9N C8N 120.4(8) . . ?
C9N C10N C11N 117.8(8) . . ?
C12N C11N C10N 117.7(7) . . ?
C13N C12N C11N 126.5(8) . . ?
C13N C12N C15N 119.1(7) . . ?
C11N C12N C15N 114.0(7) . . ?
C12N C13N C14N 115.2(8) . . ?
C13N C14N C9N 125.9(9) . . ?
C16N C15N C20N 114.8(9) . . ?
C16N C15N C12N 125.1(7) . . ?
C20N C15N C12N 119.9(8) . . ?
C15N C16N C17N 126.7(9) . . ?
C16N C17N C18N 119.9(9) . . ?
C17N C18N C19N 118.3(9) . . ?
C20N C19N C18N 118.7(9) . . ?
C19N C20N C15N 121.4(10) . . ?
O4N C21N C22N 105.9(12) . . ?
O1O Mn1O O3O 169.36(19) . . ?
O1O Mn1O O2N 96.9(2) . . ?
O3O Mn1O O2N 92.6(2) . . ?
O1O Mn1O N1O 89.6(2) . . ?
O3O Mn1O N1O 81.00(19) . . ?
O2N Mn1O N1O 173.4(2) . . ?
O1O Mn1O O4O 84.7(2) . . ?
O3O Mn1O O4O 91.3(2) . . ?
O2N Mn1O O4O 85.86(18) . . ?
N1O Mn1O O4O 95.8(2) . . ?
O1O Mn1O N2N 89.7(2) . . ?
O3O Mn1O N2N 97.48(18) . . ?
O2N Mn1O N2N 74.46(18) . . ?
N1O Mn1O N2N 104.6(2) . . ?
O4O Mn1O N2N 158.72(19) . . ?
C1O O1O Mn1O 127.8(5) . . ?
C7O O2O Mn1P 116.9(4) . . ?
C8O O3O Mn1O 113.0(4) . . ?
C21O O4O Mn1O 122.6(5) . . ?
C7O N1O N2O 113.3(5) . . ?
C7O N1O Mn1O 133.3(5) . . ?
N2O N1O Mn1O 113.3(4) . . ?
C8O N2O N1O 110.9(5) . . ?
C8O N2O Mn1P 140.2(4) . . ?
N1O N2O Mn1P 106.7(3) . . ?
O1O C1O C2O 127.8(7) . . ?
O1O C1O C6O 115.8(7) . . ?
C2O C1O C6O 116.3(7) . . ?
C1O C2O C3O 122.3(7) . . ?
C1O C2O C7O 121.3(7) . . ?
C3O C2O C7O 116.1(6) . . ?
C2O C3O C4O 118.9(8) . . ?
C5O C4O C3O 121.3(9) . . ?
C4O C5O C6O 121.9(9) . . ?
C5O C6O C1O 119.2(8) . . ?
O2O C7O N1O 123.3(6) . . ?
O2O C7O C2O 117.4(6) . . ?
N1O C7O C2O 119.3(6) . . ?
O3O C8O N2O 121.7(6) . . ?
O3O C8O C9O 119.7(5) . . ?
N2O C8O C9O 118.6(6) . . ?
C14O C9O C10O 120.1(6) . . ?
C14O C9O C8O 120.8(6) . . ?
C10O C9O C8O 119.1(6) . . ?
C9O C10O C11O 120.9(6) . . ?
C12O C11O C10O 118.6(6) . . ?
C11O C12O C13O 119.0(6) . . ?
C11O C12O C15O 119.6(6) . . ?
C13O C12O C15O 121.3(6) . . ?
C14O C13O C12O 119.9(6) . . ?
C13O C14O C9O 121.4(7) . . ?
C20O C15O C16O 119.3(8) . . ?
C20O C15O C12O 122.9(8) . . ?
C16O C15O C12O 117.8(7) . . ?
C15O C16O C17O 116.6(10) . . ?
C18O C17O C16O 122.6(10) . . ?
C19O C18O C17O 115.8(9) . . ?
C18O C19O C20O 124.2(10) . . ?
C15O C20O C19O 121.2(10) . . ?
O4O C21O C22O 117.3(10) . . ?
O4O C21O C23O 108.6(10) . . ?
C22O C21O C23O 65.5(10) . . ?
C21O C22O C23O 62.5(11) . . ?
C21O C23O C22O 52.0(9) . . ?
O1P Mn1P O3P 170.14(18) . . ?
O1P Mn1P N1P 90.2(2) . . ?
O3P Mn1P N1P 80.01(18) . . ?
O1P Mn1P O2O 97.88(19) . . ?
O3P Mn1P O2O 91.94(18) . . ?
N1P Mn1P O2O 171.94(19) . . ?
O1P Mn1P O4P 92.83(17) . . ?
O3P Mn1P O4P 88.92(17) . . ?
N1P Mn1P O4P 94.48(17) . . ?
O2O Mn1P O4P 85.00(17) . . ?
O1P Mn1P N2O 97.42(18) . . ?
O3P Mn1P N2O 84.39(17) . . ?
N1P Mn1P N2O 105.38(18) . . ?
O2O Mn1P N2O 73.86(17) . . ?
O4P Mn1P N2O 157.53(18) . . ?
C1P O1P Mn1P 128.6(4) . . ?
C7P O2P Mn1A 121.6(4) . . ?
C8P O3P Mn1P 113.1(4) . . ?
C7P N1P N2P 116.2(5) . . ?
C7P N1P Mn1P 128.7(4) . . ?
N2P N1P Mn1P 114.0(4) . . ?
C8P N2P N1P 110.4(5) . . ?
C8P N2P Mn1A 137.3(4) . . ?
N1P N2P Mn1A 107.8(3) . . ?
O1P C1P C2P 124.2(6) . . ?
O1P C1P C6P 118.0(6) . . ?
C2P C1P C6P 117.7(6) . . ?
C3P C2P C1P 118.1(5) . . ?
C3P C2P C7P 119.0(6) . . ?
C1P C2P C7P 122.9(6) . . ?
C4P C3P C2P 123.4(7) . . ?
C3P C4P C5P 117.5(7) . . ?
C6P C5P C4P 122.4(7) . . ?
C5P C6P C1P 120.8(7) . . ?
N1P C7P O2P 119.9(5) . . ?
N1P C7P C2P 121.5(6) . . ?
O2P C7P C2P 118.6(5) . . ?
O3P C8P N2P 121.7(5) . . ?
O3P C8P C9P 119.1(5) . . ?
N2P C8P C9P 119.3(6) . . ?
C10P C9P C14P 115.7(6) . . ?
C10P C9P C8P 122.5(5) . . ?
C14P C9P C8P 121.8(6) . . ?
C11P C10P C9P 122.0(5) . . ?
C10P C11P C12P 121.0(6) . . ?
C13P C12P C11P 117.1(6) . . ?
C13P C12P C15P 121.8(5) . . ?
C11P C12P C15P 121.1(6) . . ?
C14P C13P C12P 121.4(6) . . ?
C13P C14P C9P 122.8(6) . . ?
C20P C15P C16P 118.0(6) . . ?
C20P C15P C12P 122.5(7) . . ?
C16P C15P C12P 119.5(6) . . ?
C17P C16P C15P 121.7(7) . . ?
C16P C17P C18P 121.7(8) . . ?
C19P C18P C17P 117.2(7) . . ?
C18P C19P C20P 121.1(7) . . ?
C15P C20P C19P 120.4(7) . . ?

loop_
_geom_bond_atom_site_label_1
_geom_bond_atom_site_label_2
_geom_bond_distance
_geom_bond_site_symmetry_2
_geom_bond_publ_flag
Mn1A O1A 1.884(4) . ?
Mn1A O3A 1.921(4) . ?
Mn1A N1A 1.926(5) . ?
Mn1A O2P 1.949(4) . ?
Mn1A O4A 2.239(4) . ?
Mn1A N2P 2.297(5) . ?
O1A C1A 1.330(6) . ?
O2A C7A 1.297(7) . ?
O2A Mn1B 1.983(4) . ?
O3A C8A 1.315(6) . ?
O4A C212 1.085(12) . ?
O4A C21A 1.170(10) . ?
N1A C7A 1.321(7) . ?
N1A N2A 1.419(6) . ?
N2A C8A 1.277(7) . ?
N2A Mn1B 2.254(5) . ?
C1A C2A 1.390(8) . ?
C1A C6A 1.427(8) . ?
C2A C3A 1.398(8) . ?
C2A C7A 1.485(8) . ?
C3A C4A 1.376(8) . ?
C4A C5A 1.328(9) . ?
C5A C6A 1.406(9) . ?
C8A C9A 1.486(8) . ?
C9A C14A 1.312(8) . ?
C9A C10A 1.367(8) . ?
C10A C11A 1.412(10) . ?
C11A C12A 1.393(10) . ?
C12A C13A 1.344(9) . ?
C12A C15A 1.475(8) . ?
C13A C14A 1.431(9) . ?
C15A C20A 1.316(10) . ?
C15A C16A 1.348(10) . ?
C16A C17A 1.405(11) . ?
C17A C18A 1.311(13) . ?
C18A C19A 1.329(14) . ?
C19A C20A 1.427(12) . ?
N3A C22A 1.419(9) . ?
N3A C21A 1.423(10) . ?
N3A C23A 1.450(12) . ?
Mn1B O1B 1.847(4) . ?
Mn1B O3B 1.916(4) . ?
Mn1B N1B 1.951(5) . ?
Mn1B O4B 2.225(5) . ?
O1B C1B 1.317(7) . ?
O2B C7B 1.289(6) . ?
O2B Mn1C 1.958(4) . ?
O3B C8B 1.329(7) . ?
O4B C21B 1.381(11) . ?
N1B C7B 1.306(7) . ?
N1B N2B 1.411(6) . ?
N2B C8B 1.316(7) . ?
N2B Mn1C 2.303(5) . ?
C1B C2B 1.409(8) . ?
C1B C6B 1.429(8) . ?
C2B C3B 1.413(8) . ?
C2B C7B 1.479(8) . ?
C3B C4B 1.356(9) . ?
C4B C5B 1.406(10) . ?
C5B C6B 1.341(9) . ?
C8B C9B 1.454(8) . ?
C9B C14B 1.383(8) . ?
C9B C10B 1.400(8) . ?
C10B C11B 1.360(9) . ?
C11B C12B 1.400(9) . ?
C12B C13B 1.396(8) . ?
C12B C15B 1.467(9) . ?
C13B C14B 1.389(8) . ?
C15B C20B 1.362(11) . ?
C15B C16B 1.431(10) . ?
C16B C17B 1.371(12) . ?
C17B C18B 1.314(16) . ?
C18B C19B 1.384(16) . ?
C19B C20B 1.436(12) . ?
C21B C22B 1.581(14) . ?
Mn1C O1C 1.863(4) . ?
Mn1C O3C 1.930(4) . ?
Mn1C N1C 1.936(5) . ?
Mn1C O4C 2.238(4) . ?
O1C C1C 1.320(7) . ?
O2C C7C 1.279(6) . ?
O2C Mn1D 1.955(4) . ?
O3C C8C 1.288(6) . ?
O4C C21C 1.428(16) . ?
N1C C7C 1.330(7) . ?
N1C N2C 1.444(6) . ?
N2C C8C 1.324(7) . ?
N2C Mn1D 2.265(5) . ?
C1C C2C 1.368(9) . ?
C1C C6C 1.420(9) . ?
C2C C3C 1.385(12) . ?
C3C C4C 1.340(12) . ?
C4C C5C 1.380(11) . ?
C5C C6C 1.386(9) . ?
C6C C7C 1.447(8) . ?
C8C C9C 1.488(8) . ?
C9C C10C 1.364(8) . ?
C9C C14C 1.367(7) . ?
C10C C11C 1.406(8) . ?
C11C C12C 1.353(8) . ?
C12C C13C 1.404(8) . ?
C12C C15C 1.507(8) . ?
C13C C14C 1.410(8) . ?
C15C C16C 1.367(9) . ?
C15C C20C 1.421(9) . ?
C16C C17C 1.396(9) . ?
C17C C18C 1.391(11) . ?
C18C C19C 1.363(11) . ?
C19C C20C 1.394(9) . ?
C21C C22C 1.430(16) . ?
Mn1D O1D 1.853(4) . ?
Mn1D O3D 1.918(4) . ?
Mn1D N1D 1.957(5) . ?
Mn1D O4D 2.247(5) . ?
O1D C1D 1.332(7) . ?
O2D C7D 1.304(7) . ?
O2D Mn1E 1.964(4) . ?
O3D C8D 1.314(6) . ?
O4D C21D 1.232(13) . ?
N1D C7D 1.314(7) . ?
N1D N2D 1.415(6) . ?
N2D C8D 1.299(6) . ?
N2D Mn1E 2.304(5) . ?
C1D C2D 1.409(8) . ?
C1D C6D 1.422(8) . ?
C2D C3D 1.355(9) . ?
C3D C4D 1.344(9) . ?
C4D C5D 1.387(8) . ?
C5D C6D 1.378(8) . ?
C6D C7D 1.456(8) . ?
C8D C9D 1.462(8) . ?
C9D C14D 1.353(8) . ?
C9D C10D 1.387(8) . ?
C10D C11D 1.382(8) . ?
C11D C12D 1.380(8) . ?
C12D C13D 1.378(8) . ?
C12D C15D 1.489(8) . ?
C13D C14D 1.399(8) . ?
C15D C20D 1.352(10) . ?
C15D C16D 1.386(10) . ?
C16D C17D 1.375(11) . ?
C17D C18D 1.427(16) . ?
C18D C19D 1.328(16) . ?
C19D C20D 1.367(11) . ?
C21D C22D 1.460(18) . ?
Mn1E O1E 1.875(4) . ?
Mn1E O3E 1.921(4) . ?
Mn1E N1E 1.931(4) . ?
Mn1E O4E 2.242(4) . ?
O1E C1E 1.329(7) . ?
O2E C7E 1.282(6) . ?
O2E Mn1F 1.977(4) . ?
O3E C8E 1.304(6) . ?
O4E C21E 1.436(7) . ?
N1E C7E 1.335(7) . ?
N1E N2E 1.419(6) . ?
N2E C8E 1.301(7) . ?
N2E Mn1F 2.248(5) . ?
C1E C2E 1.405(8) . ?
C1E C6E 1.408(8) . ?
C2E C3E 1.386(9) . ?
C2E C7E 1.465(8) . ?
C3E C4E 1.388(9) . ?
C4E C5E 1.374(10) . ?
C5E C6E 1.366(10) . ?
C8E C9E 1.475(8) . ?
C9E C14E 1.383(7) . ?
C9E C10E 1.396(7) . ?
C10E C11E 1.375(8) . ?
C11E C12E 1.355(8) . ?
C12E C13E 1.412(8) . ?
C12E C15E 1.509(9) . ?
C13E C14E 1.401(8) . ?
C15E C20E 1.385(10) . ?
C15E C16E 1.421(9) . ?
C16E C17E 1.393(9) . ?
C17E C18E 1.345(11) . ?
C18E C19E 1.328(12) . ?
C19E C20E 1.393(11) . ?
C21E C22E 1.482(11) . ?
Mn1F O1F 1.855(4) . ?
Mn1F O3F 1.932(4) . ?
Mn1F N1F 1.939(4) . ?
Mn1F O4F 2.221(4) . ?
O1F C1F 1.315(7) . ?
O2F C7F 1.311(6) . ?
O2F Mn1G 1.948(4) . ?
O3F C8F 1.326(6) . ?
O4F C21F 1.404(10) . ?
N1F C7F 1.313(7) . ?
N1F N2F 1.414(6) . ?
N2F C8F 1.316(7) . ?
N2F Mn1G 2.269(4) . ?
C1F C2F 1.405(8) . ?
C1F C6F 1.432(8) . ?
C2F C3F 1.437(8) . ?
C2F C7F 1.452(8) . ?
C3F C4F 1.343(8) . ?
C4F C5F 1.416(9) . ?
C5F C6F 1.352(8) . ?
C8F C9F 1.436(8) . ?
C9F C14F 1.400(8) . ?
C9F C10F 1.402(8) . ?
C10F C11F 1.363(8) . ?
C11F C12F 1.408(9) . ?
C12F C13F 1.413(8) . ?
C12F C15F 1.486(8) . ?
C13F C14F 1.360(7) . ?
C15F C20F 1.347(8) . ?
C15F C16F 1.361(9) . ?
C16F C17F 1.421(12) . ?
C17F C18F 1.379(12) . ?
C18F C19F 1.322(10) . ?
C19F C20F 1.396(8) . ?
C21F C22F 1.525(16) . ?
Mn1G O1G 1.859(4) . ?
Mn1G O3G 1.923(4) . ?
Mn1G N1G 1.950(4) . ?
Mn1G O4G 2.266(4) . ?
O1G C1G 1.323(7) . ?
O2G C7G 1.287(6) . ?
O2G Mn1H 1.965(3) . ?
O3G C8G 1.308(6) . ?
O4G C21G 1.437(7) . ?
N1G C7G 1.317(7) . ?
N1G N2G 1.415(5) . ?
N2G C8G 1.304(6) . ?
N2G Mn1H 2.269(4) . ?
C1G C2G 1.398(8) . ?
C1G C6G 1.431(9) . ?
C2G C3G 1.399(8) . ?
C2G C7G 1.486(7) . ?
C3G C4G 1.425(9) . ?
C4G C5G 1.400(10) . ?
C5G C6G 1.363(11) . ?
C8G C9G 1.470(7) . ?
C9G C14G 1.386(7) . ?
C9G C10G 1.390(7) . ?
C10G C11G 1.384(7) . ?
C11G C12G 1.395(7) . ?
C12G C13G 1.405(8) . ?
C12G C15G 1.491(8) . ?
C13G C14G 1.389(8) . ?
C15G C16G 1.373(8) . ?
C15G C20G 1.397(8) . ?
C16G C17G 1.416(9) . ?
C17G C18G 1.388(10) . ?
C18G C19G 1.340(10) . ?
C19G C20G 1.413(9) . ?
C21G C22G 1.510(10) . ?
Mn1H O1H 1.865(4) . ?
Mn1H O3H 1.930(3) . ?
Mn1H N1H 1.937(4) . ?
Mn1H O4H 2.241(4) . ?
O1H C1H 1.337(6) . ?
O2H C7H 1.283(6) . ?
O2H Mn1I 1.974(4) . ?
O3H C8H 1.304(6) . ?
O4H C21H 1.468(18) . ?
N1H C7H 1.315(6) . ?
N1H N2H 1.425(6) . ?
N2H C8H 1.294(6) . ?
N2H Mn1I 2.296(4) . ?
C1H C6H 1.388(7) . ?
C1H C2H 1.422(7) . ?
C2H C3H 1.406(7) . ?
C2H C7H 1.442(7) . ?
C3H C4H 1.357(8) . ?
C4H C5H 1.400(8) . ?
C5H C6H 1.394(8) . ?
C8H C9H 1.477(7) . ?
C9H C14H 1.377(7) . ?
C9H C10H 1.393(7) . ?
C10H C11H 1.384(7) . ?
C11H C12H 1.392(7) . ?
C12H C13H 1.393(8) . ?
C12H C15H 1.478(8) . ?
C13H C14H 1.375(7) . ?
C15H C16H 1.368(8) . ?
C15H C20H 1.399(8) . ?
C16H C17H 1.396(8) . ?
C17H C18H 1.391(10) . ?
C18H C19H 1.381(10) . ?
C19H C20H 1.371(9) . ?
C21H C22H 1.561(16) . ?
Mn1I O1I 1.881(4) . ?
Mn1I N1I 1.931(5) . ?
Mn1I O3I 1.932(4) . ?
Mn1I O4I 2.224(4) . ?
O1I C1I 1.345(8) . ?
O2I C7I 1.294(7) . ?
O2I Mn1J 1.978(4) . ?
O3I C8I 1.300(6) . ?
O4I C21I 1.464(13) . ?
N1I C7I 1.332(7) . ?
N1I N2I 1.394(6) . ?
N2I C8I 1.303(6) . ?
N2I Mn1J 2.250(4) . ?
C1I C2I 1.401(9) . ?
C1I C6I 1.407(10) . ?
C2I C3I 1.427(10) . ?
C2I C7I 1.484(9) . ?
C3I C4I 1.387(11) . ?
C4I C5I 1.419(13) . ?
C5I C6I 1.344(13) . ?
C8I C9I 1.476(8) . ?
C9I C14I 1.374(7) . ?
C9I C10I 1.397(8) . ?
C10I C11I 1.408(8) . ?
C11I C12I 1.334(8) . ?
C12I C13I 1.396(9) . ?
C12I C15I 1.475(9) . ?
C13I C14I 1.389(8) . ?
C15I C16I 1.372(11) . ?
C15I C20I 1.400(12) . ?
C16I C17I 1.419(12) . ?
C17I C18I 1.251(14) . ?
C18I C19I 1.438(16) . ?
C19I C20I 1.442(13) . ?
C21I C22I 1.419(15) . ?
Mn1J O1J 1.850(4) . ?
Mn1J O3J 1.947(4) . ?
Mn1J N1J 1.955(5) . ?
Mn1J O4J 2.226(4) . ?
O1J C1J 1.330(7) . ?
O2J C7J 1.298(6) . ?
O2J Mn1K 1.950(4) . ?
O3J C8J 1.316(6) . ?
O4J C21J 1.307(13) . ?
N1J C7J 1.298(6) . ?
N1J N2J 1.413(6) . ?
N2J C8J 1.271(6) . ?
N2J Mn1K 2.317(5) . ?
C1J C2J 1.410(8) . ?
C1J C6J 1.416(8) . ?
C2J C3J 1.408(8) . ?
C2J C7J 1.434(8) . ?
C3J C4J 1.380(9) . ?
C4J C5J 1.406(10) . ?
C5J C6J 1.336(9) . ?
C8J C9J 1.485(8) . ?
C9J C14J 1.360(8) . ?
C9J C10J 1.401(8) . ?
C10J C11J 1.382(8) . ?
C11J C12J 1.385(9) . ?
C12J C13J 1.381(8) . ?
C12J C15J 1.491(9) . ?
C13J C14J 1.400(8) . ?
C15J C16J 1.389(9) . ?
C15J C20J 1.396(9) . ?
C16J C17J 1.397(10) . ?
C17J C18J 1.392(11) . ?
C18J C19J 1.383(11) . ?
C19J C20J 1.389(9) . ?
C21J C22J 1.526(16) . ?
Mn1K O1K 1.863(4) . ?
Mn1K O3K 1.922(4) . ?
Mn1K N1K 1.929(5) . ?
Mn1K O4K 2.261(5) . ?
O1K C1K 1.333(7) . ?
O2K C7K 1.282(7) . ?
O2K Mn1L 1.968(4) . ?
O3K C8K 1.312(7) . ?
O4K C21K 1.173(15) . ?
N1K C7K 1.338(7) . ?
N1K N2K 1.412(6) . ?
N2K C8K 1.319(7) . ?
N2K Mn1L 2.256(5) . ?
C1K C6K 1.385(9) . ?
C1K C2K 1.417(9) . ?
C2K C3K 1.410(9) . ?
C2K C7K 1.454(9) . ?
C3K C4K 1.354(10) . ?
C4K C5K 1.452(11) . ?
C5K C6K 1.370(11) . ?
C8K C9K 1.482(9) . ?
C9K C10K 1.357(8) . ?
C9K C14K 1.368(8) . ?
C10K C11K 1.438(9) . ?
C11K C12K 1.391(8) . ?
C12K C13K 1.395(9) . ?
C12K C15K 1.483(9) . ?
C13K C14K 1.361(9) . ?
C15K C20K 1.387(9) . ?
C15K C16K 1.397(10) . ?
C16K C17K 1.370(10) . ?
C17K C18K 1.356(11) . ?
C18K C19K 1.349(11) . ?
C19K C20K 1.404(10) . ?
N3K C21K 1.317(16) . ?
N3K C23K 1.431(17) . ?
N3K C22K 1.621(17) . ?
Mn1L O1L 1.859(4) . ?
Mn1L O3L 1.911(4) . ?
Mn1L N1L 1.936(5) . ?
Mn1L O4L 2.248(5) . ?
O1L C1L 1.365(8) . ?
O2L C7L 1.289(7) . ?
O2L Mn1M 1.953(4) . ?
O3L C8L 1.315(7) . ?
O4L C21L 1.317(9) . ?
N1L C7L 1.348(7) . ?
N1L N2L 1.400(6) . ?
N2L C8L 1.299(7) . ?
N2L Mn1M 2.315(5) . ?
C1L C6L 1.380(8) . ?
C1L C2L 1.390(8) . ?
C2L C3L 1.398(8) . ?
C2L C7L 1.471(8) . ?
C3L C4L 1.352(8) . ?
C4L C5L 1.398(9) . ?
C5L C6L 1.367(9) . ?
C8L C9L 1.460(8) . ?
C9L C14L 1.375(8) . ?
C9L C10L 1.385(8) . ?
C10L C11L 1.387(8) . ?
C11L C12L 1.377(8) . ?
C12L C13L 1.421(9) . ?
C12L C15L 1.436(8) . ?
C13L C14L 1.363(8) . ?
C15L C16L 1.375(10) . ?
C15L C20L 1.417(10) . ?
C16L C17L 1.419(10) . ?
C17L C18L 1.359(13) . ?
C18L C19L 1.379(14) . ?
C19L C20L 1.425(10) . ?
C21L C22L 1.499(16) . ?
Mn1M O1M 1.876(4) . ?
Mn1M O3M 1.925(4) . ?
Mn1M N1M 1.929(5) . ?
Mn1M O4M 2.218(5) . ?
O1M C1M 1.298(9) . ?
O2M C7M 1.271(8) . ?
O2M Mn1N 1.974(4) . ?
O3M C8M 1.304(6) . ?
O4M C21M 1.394(12) . ?
N1M C7M 1.327(8) . ?
N1M N2M 1.424(6) . ?
N2M C8M 1.315(7) . ?
N2M Mn1N 2.253(5) . ?
C1M C2M 1.381(10) . ?
C1M C6M 1.457(12) . ?
C2M C3M 1.404(13) . ?
C2M C7M 1.480(10) . ?
C3M C4M 1.427(19) . ?
C4M C5M 1.385(16) . ?
C5M C6M 1.439(16) . ?
C8M C9M 1.489(8) . ?
C9M C14M 1.352(8) . ?
C9M C10M 1.392(8) . ?
C10M C11M 1.375(8) . ?
C11M C12M 1.377(8) . ?
C12M C13M 1.388(9) . ?
C12M C15M 1.517(9) . ?
C13M C14M 1.405(9) . ?
C15M C20M 1.346(11) . ?
C15M C16M 1.379(10) . ?
C16M C17M 1.391(11) . ?
C17M C18M 1.348(16) . ?
C18M C19M 1.304(19) . ?
C19M C20M 1.408(14) . ?
C21M C22M 1.609(15) . ?
Mn1N O1N 1.845(4) . ?
Mn1N O3N 1.906(4) . ?
Mn1N N1N 1.951(5) . ?
Mn1N O4N 2.280(5) . ?
O1N C1N 1.324(7) . ?
O2N C7N 1.303(7) . ?
O2N Mn1O 1.941(5) . ?
O3N C8N 1.303(7) . ?
O4N C21N 1.441(16) . ?
N1N C7N 1.296(7) . ?
N1N N2N 1.411(6) . ?
N2N C8N 1.322(7) . ?
N2N Mn1O 2.294(5) . ?
C1N C6N 1.422(9) . ?
C1N C2N 1.424(8) . ?
C2N C3N 1.388(9) . ?
C2N C7N 1.459(8) . ?
C3N C4N 1.357(9) . ?
C4N C5N 1.387(10) . ?
C5N C6N 1.326(9) . ?
C8N C9N 1.448(9) . ?
C9N C10N 1.360(10) . ?
C9N C14N 1.403(10) . ?
C10N C11N 1.473(10) . ?
C11N C12N 1.367(10) . ?
C12N C13N 1.271(10) . ?
C12N C15N 1.558(11) . ?
C13N C14N 1.377(10) . ?
C15N C16N 1.338(10) . ?
C15N C20N 1.413(10) . ?
C16N C17N 1.340(10) . ?
C17N C18N 1.342(11) . ?
C18N C19N 1.440(13) . ?
C19N C20N 1.382(11) . ?
C21N C22N 1.471(16) . ?
Mn1O O1O 1.902(5) . ?
Mn1O O3O 1.926(5) . ?
Mn1O N1O 1.954(5) . ?
Mn1O O4O 2.256(5) . ?
O1O C1O 1.346(9) . ?
O2O C7O 1.276(7) . ?
O2O Mn1P 1.979(4) . ?
O3O C8O 1.308(7) . ?
O4O C21O 1.407(10) . ?
N1O C7O 1.304(7) . ?
N1O N2O 1.412(7) . ?
N2O C8O 1.320(7) . ?
N2O Mn1P 2.284(5) . ?
C1O C2O 1.375(9) . ?
C1O C6O 1.469(11) . ?
C2O C3O 1.376(9) . ?
C2O C7O 1.502(9) . ?
C3O C4O 1.401(11) . ?
C4O C5O 1.312(11) . ?
C5O C6O 1.374(12) . ?
C8O C9O 1.474(9) . ?
C9O C14O 1.361(8) . ?
C9O C10O 1.362(8) . ?
C10O C11O 1.403(8) . ?
C11O C12O 1.395(9) . ?
C12O C13O 1.411(8) . ?
C12O C15O 1.487(9) . ?
C13O C14O 1.357(9) . ?
C15O C20O 1.270(10) . ?
C15O C16O 1.398(11) . ?
C16O C17O 1.405(12) . ?
C17O C18O 1.385(13) . ?
C18O C19O 1.248(12) . ?
C19O C20O 1.419(13) . ?
C21O C22O 1.433(17) . ?
C21O C23O 1.61(2) . ?
C22O C23O 1.66(3) . ?
Mn1P O1P 1.861(4) . ?
Mn1P O3P 1.930(4) . ?
Mn1P N1P 1.963(5) . ?
Mn1P O4P 2.236(4) . ?
O1P C1P 1.335(7) . ?
O2P C7P 1.320(7) . ?
O3P C8P 1.309(7) . ?
N1P C7P 1.301(7) . ?
N1P N2P 1.404(6) . ?
N2P C8P 1.317(7) . ?
C1P C2P 1.419(8) . ?
C1P C6P 1.427(9) . ?
C2P C3P 1.418(8) . ?
C2P C7P 1.441(8) . ?
C3P C4P 1.343(8) . ?
C4P C5P 1.414(10) . ?
C5P C6P 1.339(9) . ?
C8P C9P 1.441(8) . ?
C9P C10P 1.400(8) . ?
C9P C14P 1.409(8) . ?
C10P C11P 1.376(8) . ?
C11P C12P 1.403(8) . ?
C12P C13P 1.397(9) . ?
C12P C15P 1.483(8) . ?
C13P C14P 1.352(8) . ?
C15P C20P 1.364(8) . ?
C15P C16P 1.390(9) . ?
C16P C17P 1.345(8) . ?
C17P C18P 1.386(9) . ?
C18P C19P 1.381(10) . ?
C19P C20P 1.400(9) . ?
